data_7160656
loop_
_publ_author_name
'Paipuri, Siva Ramakrishna'
'Nayak, Padyabharati'
'Raman, Resmi Kattukaran'
'Andugulapati, Sai Balaji'
'Pabbaraja, Srihari'

_publ_section_title
;
 Stereoselective total synthesis of cytotoxic cyclodepsipeptide menominin
 B: call for revision of the proposed structure.
;
_journal_issue 30
_journal_name_full 'Organic &amp; biomolecular chemistry'
_journal_page_first 7115
_journal_page_last 7119
_journal_paper_doi 10.1039/d5ob01067e
_journal_volume 23
_journal_year 2025
_chemical_absolute_configuration syn
_chemical_formula_moiety 'C29 H45 N O6'
_chemical_formula_sum 'C29 H45 N O6'
_chemical_formula_weight 503.66
_space_group_crystal_system monoclinic
_space_group_IT_number 4
_space_group_name_Hall 'P 2yb'
_space_group_name_H-M_alt 'P 1 21 1'
_atom_sites_solution_hydrogens mixed
_audit_creation_method SHELXL-2019/3
_audit_update_record
;
2025-06-30 deposited with the CCDC.	2025-07-08 downloaded from the CCDC.
;
_cell_angle_alpha 90
_cell_angle_beta 95.047(9)
_cell_angle_gamma 90
_cell_formula_units_Z 6
_cell_length_a 11.4255(17)
_cell_length_b 14.326(2)
_cell_length_c 27.200(4)
_cell_measurement_reflns_used 8618
_cell_measurement_temperature 100(2)
_cell_measurement_theta_max 54.3025
_cell_measurement_theta_min 3.490
_cell_volume 4434.9(11)
_computing_cell_refinement '<i>SAINT</i> (Bruker, 2019)'
_computing_data_collection '<i>APEX5</i> (Bruker, 2023)'
_computing_data_reduction 'Bruker SAINT'
_computing_molecular_graphics 'Bruker SHELXTL'
_computing_publication_material 'Bruker SHELXTL'
_computing_structure_refinement 'SHELXL-2018/3 (Sheldrick, 2019)'
_computing_structure_solution 'SHELXT 2018/2 (Sheldrick, 2019)'
_diffrn_ambient_temperature 100(2)
_diffrn_detector_area_resol_mean 7.391
_diffrn_measured_fraction_theta_full 0.997
_diffrn_measured_fraction_theta_max 0.978
_diffrn_measurement_device_type 'Bruker D8 VENTURE PHOTON III C14'
_diffrn_measurement_method '\w and \f scans'
_diffrn_radiation_type CuK\a
_diffrn_radiation_wavelength 1.54184
_diffrn_reflns_av_R_equivalents 0.1325
_diffrn_reflns_av_unetI/netI 0.1497
_diffrn_reflns_Laue_measured_fraction_full 0.997
_diffrn_reflns_Laue_measured_fraction_max 0.978
_diffrn_reflns_limit_h_max 14
_diffrn_reflns_limit_h_min -14
_diffrn_reflns_limit_k_max 17
_diffrn_reflns_limit_k_min -17
_diffrn_reflns_limit_l_max 33
_diffrn_reflns_limit_l_min -33
_diffrn_reflns_number 72798
_diffrn_reflns_point_group_measured_fraction_full 0.978
_diffrn_reflns_point_group_measured_fraction_max 0.936
_diffrn_reflns_theta_full 67.684
_diffrn_reflns_theta_max 76.222
_diffrn_reflns_theta_min 3.262
_diffrn_source 'Incoatec I\mS 3.0'
_exptl_absorpt_coefficient_mu 0.627
_exptl_absorpt_correction_T_max 0.7158
_exptl_absorpt_correction_T_min 0.5614
_exptl_absorpt_correction_type multi-scan
_exptl_absorpt_process_details
;
 SADABS 2016/2: Krause, L., Herbst-Irmer, R., Sheldrick G.M. & Stalke D.,
 J. Appl. Cryst. 48 (2015) 3-10
;
_exptl_crystal_colour colourless
_exptl_crystal_density_diffrn 1.132
_exptl_crystal_description needle
_exptl_crystal_F_000 1644
_exptl_crystal_size_max 0.300
_exptl_crystal_size_mid 0.250
_exptl_crystal_size_min 0.210
_refine_diff_density_max 0.293
_refine_diff_density_min -0.326
_refine_diff_density_rms 0.072
_refine_ls_abs_structure_details
;
 Flack x determined using 2956 quotients [(I+)-(I-)]/[(I+)+(I-)]
 (Parsons, Flack and Wagner, Acta Cryst. B69 (2013) 249-259).
;
_refine_ls_abs_structure_Flack 0.02(18)
_refine_ls_extinction_method none
_refine_ls_goodness_of_fit_ref 0.992
_refine_ls_hydrogen_treatment constr
_refine_ls_matrix_type full
_refine_ls_number_parameters 1114
_refine_ls_number_reflns 17347
_refine_ls_number_restraints 492
_refine_ls_restrained_S_all 0.990
_refine_ls_R_factor_all 0.1416
_refine_ls_R_factor_gt 0.0979
_refine_ls_shift/su_max 0.000
_refine_ls_shift/su_mean 0.000
_refine_ls_structure_factor_coef Fsqd
_refine_ls_weighting_details 'w=1/[\s^2^(Fo^2^)+(0.1843P)^2^] where P=(Fo^2^+2Fc^2^)/3'
_refine_ls_weighting_scheme calc
_refine_ls_wR_factor_gt 0.2499
_refine_ls_wR_factor_ref 0.3105
_reflns_Friedel_coverage 0.838
_reflns_Friedel_fraction_full 0.958
_reflns_Friedel_fraction_max 0.891
_reflns_number_gt 9480
_reflns_number_total 17347
_reflns_threshold_expression 'I > 2\s(I)'
_cod_data_source_file d5ob01067e2.cif
_cod_data_source_block cu_VA353_0m_a
_cod_original_cell_volume 4434.8(11)
_cod_original_sg_symbol_H-M 'P 21'
_cod_database_code 7160656
_shelx_shelxl_version_number 2019/3
_shelx_space_group_comment
;
The symmetry employed for this shelxl refinement is uniquely defined
by the following loop, which should always be used as a source of
symmetry information in preference to the above space-group names.
They are only intended as comments.
;
_shelx_estimated_absorpt_t_min 0.834
_shelx_estimated_absorpt_t_max 0.880

loop_
_space_group_symop_operation_xyz
'x, y, z'
'-x, y+1/2, -z'

loop_
_atom_site_label
_atom_site_type_symbol
_atom_site_fract_x
_atom_site_fract_y
_atom_site_fract_z
_atom_site_U_iso_or_equiv
_atom_site_adp_type
_atom_site_occupancy
_atom_site_site_symmetry_order
_atom_site_calc_flag
_atom_site_refinement_flags_posn
_atom_site_refinement_flags_adp
_atom_site_refinement_flags_occupancy
_atom_site_disorder_assembly
_atom_site_disorder_group
C1A C -0.1271(6) 0.1393(5) 0.9165(2) 0.0854(15) Uani 1 1 d . . . . .
C2A C -0.1286(6) 0.0350(5) 0.9089(3) 0.0969(19) Uani 1 1 d . . . . .
H2A H -0.060243 0.007532 0.929437 0.116 Uiso 1 1 calc R U . . .
C3A C -0.1147(7) 0.0123(5) 0.8541(3) 0.105(2) Uani 1 1 d . . . . .
H3A H -0.135658 -0.054797 0.848399 0.125 Uiso 1 1 calc R U . . .
C4A C -0.1938(7) 0.0703(7) 0.8185(3) 0.107(2) Uani 1 1 d . . . . .
H4A H -0.173670 0.136920 0.823977 0.128 Uiso 1 1 calc R U . . .
H4B H -0.275943 0.061627 0.826483 0.128 Uiso 1 1 calc R U . . .
C5A C -0.1873(11) 0.0480(10) 0.7630(4) 0.141(3) Uani 1 1 d . . . . .
H5A H -0.109263 0.066547 0.753174 0.170 Uiso 1 1 calc R U . . .
H5B H -0.196061 -0.020118 0.757827 0.170 Uiso 1 1 calc R U . . .
C6A C -0.2821(12) 0.0985(11) 0.7307(4) 0.150(4) Uani 1 1 d . . . . .
H6A H -0.272632 0.081107 0.696020 0.180 Uiso 1 1 calc R U . . .
H6B H -0.358881 0.073473 0.738718 0.180 Uiso 1 1 calc R U . . .
C7A C -0.2887(9) 0.1992(11) 0.7329(4) 0.143(4) Uani 1 1 d . . . . .
H7A H -0.299870 0.215688 0.767533 0.171 Uiso 1 1 calc R U . . .
H7B H -0.361430 0.217792 0.712867 0.171 Uiso 1 1 calc R U . . .
C8A C -0.1931(9) 0.2598(9) 0.7175(3) 0.127(3) Uani 1 1 d . . . . .
H8A H -0.170249 0.235220 0.685243 0.153 Uiso 1 1 calc R U . . .
C9A C -0.2184(10) 0.3600(10) 0.7107(4) 0.138(4) Uani 1 1 d . . . . .
H9A H -0.222184 0.388443 0.743748 0.165 Uiso 1 1 calc R U . . .
H9B H -0.297177 0.366490 0.692797 0.165 Uiso 1 1 calc R U . . .
C10A C -0.1332(11) 0.4148(10) 0.6838(4) 0.142(3) Uani 1 1 d . . . . .
H10A H -0.127197 0.386010 0.650985 0.171 Uiso 1 1 calc R U . . .
H10B H -0.054716 0.411233 0.702248 0.171 Uiso 1 1 calc R U . . .
C11A C -0.1682(14) 0.5192(9) 0.6766(5) 0.157(4) Uani 1 1 d . . . . .
H11A H -0.253601 0.522618 0.666781 0.189 Uiso 1 1 calc R U . . .
H11B H -0.153439 0.551576 0.708670 0.189 Uiso 1 1 calc R U . . .
C12A C -0.1027(14) 0.5719(9) 0.6378(5) 0.151(4) Uani 1 1 d . . . . .
H12A H -0.116597 0.639649 0.641568 0.181 Uiso 1 1 calc R U . . .
H12B H -0.017369 0.560800 0.644847 0.181 Uiso 1 1 calc R U . . .
C13A C -0.1367(15) 0.5458(8) 0.5871(5) 0.162(5) Uani 1 1 d . . . . .
H13A H -0.222753 0.553958 0.580803 0.194 Uiso 1 1 calc R U . . .
H13B H -0.119563 0.478589 0.583242 0.194 Uiso 1 1 calc R U . . .
C14A C -0.080(2) 0.5974(10) 0.5496(7) 0.194(6) Uani 1 1 d . . . . .
H14A H -0.108848 0.574558 0.516788 0.291 Uiso 1 1 calc R U . . .
H14B H -0.098221 0.663992 0.552154 0.291 Uiso 1 1 calc R U . . .
H14C H 0.005264 0.588408 0.554600 0.291 Uiso 1 1 calc R U . . .
C15A C -0.2409(9) -0.0072(7) 0.9256(4) 0.121(3) Uani 1 1 d . . . . .
H15A H -0.240343 -0.074916 0.920399 0.181 Uiso 1 1 calc R U . . .
H15B H -0.245638 0.006019 0.960696 0.181 Uiso 1 1 calc R U . . .
H15C H -0.309065 0.020069 0.906366 0.181 Uiso 1 1 calc R U . . .
C16A C -0.0072(6) 0.2746(4) 0.9084(2) 0.0814(14) Uani 1 1 d . . . . .
H16A H -0.086986 0.303160 0.908525 0.098 Uiso 1 1 calc R U . . .
C17A C 0.0730(7) 0.3154(5) 0.9514(3) 0.0980(19) Uani 1 1 d . . . . .
H17A H 0.074874 0.384660 0.946967 0.118 Uiso 1 1 calc R U . . .
C18A C 0.1958(8) 0.2809(8) 0.9525(3) 0.121(3) Uani 1 1 d . . . . .
H18A H 0.227066 0.294486 0.920870 0.182 Uiso 1 1 calc R U . . .
H18B H 0.244192 0.312169 0.979153 0.182 Uiso 1 1 calc R U . . .
H18C H 0.197165 0.213385 0.958244 0.182 Uiso 1 1 calc R U . . .
C19A C 0.0209(11) 0.2959(7) 0.9998(3) 0.125(3) Uani 1 1 d . . . . .
H19A H -0.059930 0.319308 0.998041 0.187 Uiso 1 1 calc R U . . .
H19B H 0.020987 0.228419 1.005908 0.187 Uiso 1 1 calc R U . . .
H19C H 0.068014 0.327203 1.026818 0.187 Uiso 1 1 calc R U . . .
C20A C 0.0400(6) 0.2941(5) 0.8591(2) 0.0832(14) Uani 1 1 d . . . . .
C21A C 0.1086(7) 0.2323(6) 0.7825(3) 0.1013(19) Uani 1 1 d . . . . .
H21A H 0.143133 0.296277 0.780732 0.122 Uiso 1 1 calc R U . A 1
C29A C 0.0141(8) 0.2244(9) 0.7417(3) 0.120(3) Uani 1 1 d . . . . .
N1A N 0.0672(4) 0.2218(4) 0.8315(2) 0.0850(12) Uani 1 1 d . . . . .
H1AN H 0.059927 0.165121 0.843297 0.102 Uiso 1 1 calc R U . . .
O1A O -0.2106(5) 0.1871(4) 0.92139(19) 0.1010(13) Uani 1 1 d . . . . .
O2A O -0.0173(4) 0.1743(3) 0.91417(15) 0.0838(10) Uani 1 1 d . . . . .
O3A O 0.0039(5) 0.0254(4) 0.8419(3) 0.1138(17) Uani 1 1 d . . . . .
H3AO H 0.032753 -0.032843 0.828418 0.137 Uiso 1 1 d R U . . .
O4A O 0.0320(7) 0.2005(10) 0.6995(2) 0.177(4) Uani 1 1 d . . . . .
O5A O -0.0895(5) 0.2490(5) 0.75414(17) 0.1125(17) Uani 1 1 d . . . . .
O6A O 0.0502(5) 0.3769(3) 0.84643(19) 0.1030(14) Uani 1 1 d . . . . .
C22A C 0.213(3) 0.158(3) 0.7759(15) 0.135(7) Uani 0.54(3) 1 d . U P B 1
H22A H 0.183717 0.094412 0.781313 0.162 Uiso 0.54(3) 1 calc R U P B 1
H22B H 0.236169 0.162033 0.741797 0.162 Uiso 0.54(3) 1 calc R U P B 1
C23A C 0.3129(12) 0.1767(17) 0.8101(8) 0.146(7) Uani 0.54(3) 1 d G U P B 1
C24A C 0.3257(13) 0.1310(17) 0.8553(9) 0.163(7) Uani 0.54(3) 1 d G U P B 1
H24A H 0.265450 0.090666 0.864645 0.195 Uiso 0.54(3) 1 calc R U P B 1
C25A C 0.4268(14) 0.1441(19) 0.8869(8) 0.172(7) Uani 0.54(3) 1 d G U P B 1
H25A H 0.435556 0.112810 0.917823 0.206 Uiso 0.54(3) 1 calc R U P B 1
C26A C 0.5150(11) 0.203(2) 0.8733(10) 0.172(8) Uani 0.54(3) 1 d G U P B 1
H26A H 0.584078 0.212044 0.894898 0.206 Uiso 0.54(3) 1 calc R U P B 1
C27A C 0.5022(12) 0.2488(17) 0.8281(10) 0.167(7) Uani 0.54(3) 1 d G U P B 1
H27A H 0.562496 0.289134 0.818795 0.201 Uiso 0.54(3) 1 calc R U P B 1
C28A C 0.4012(14) 0.2357(17) 0.7965(9) 0.153(7) Uani 0.54(3) 1 d G U P B 1
H28A H 0.392390 0.266991 0.765616 0.183 Uiso 0.54(3) 1 calc R U P B 1
C22D C 0.201(4) 0.164(3) 0.7762(11) 0.103(6) Uani 0.46(3) 1 d . U P B 2
H22X H 0.206999 0.153409 0.740543 0.123 Uiso 0.46(3) 1 calc R U P B 2
H22Y H 0.179118 0.103617 0.790825 0.123 Uiso 0.46(3) 1 calc R U P B 2
C23D C 0.3282(14) 0.1951(14) 0.8015(6) 0.111(5) Uani 0.46(3) 1 d G U P B 2
C24D C 0.3652(17) 0.1641(14) 0.8487(6) 0.125(6) Uani 0.46(3) 1 d G U P B 2
H24X H 0.318280 0.121288 0.865025 0.150 Uiso 0.46(3) 1 calc R U P B 2
C25D C 0.4709(18) 0.1957(16) 0.8721(5) 0.138(7) Uani 0.46(3) 1 d G U P B 2
H25X H 0.496231 0.174450 0.904356 0.166 Uiso 0.46(3) 1 calc R U P B 2
C26D C 0.5396(13) 0.2583(16) 0.8482(7) 0.135(7) Uani 0.46(3) 1 d G U P B 2
H26X H 0.611866 0.279860 0.864157 0.162 Uiso 0.46(3) 1 calc R U P B 2
C27D C 0.5026(14) 0.2893(13) 0.8009(8) 0.131(6) Uani 0.46(3) 1 d G U P B 2
H27X H 0.549550 0.332109 0.784628 0.157 Uiso 0.46(3) 1 calc R U P B 2
C28D C 0.3969(15) 0.2577(14) 0.7776(6) 0.116(5) Uani 0.46(3) 1 d G U P B 2
H28X H 0.371598 0.278949 0.745297 0.140 Uiso 0.46(3) 1 calc R U P B 2
C1B C 0.2691(6) 0.3669(5) 0.4225(3) 0.0949(18) Uani 1 1 d . . . . .
C2B C 0.2635(8) 0.4694(5) 0.4350(4) 0.120(3) Uani 1 1 d . . . . .
H2B H 0.328214 0.502590 0.419783 0.145 Uiso 1 1 calc R U . . .
C3B C 0.2811(7) 0.4816(6) 0.4906(4) 0.122(3) Uani 1 1 d . . . . .
H3B H 0.257065 0.546591 0.498587 0.146 Uiso 1 1 calc R U . . .
C4B C 0.2085(8) 0.4144(7) 0.5190(4) 0.124(3) Uani 1 1 d . . . . .
H4C H 0.232749 0.349828 0.511827 0.149 Uiso 1 1 calc R U . . .
H4D H 0.124919 0.421107 0.506493 0.149 Uiso 1 1 calc R U . . .
C5B C 0.2193(12) 0.4285(10) 0.5761(5) 0.152(4) Uani 1 1 d . . . . .
H5C H 0.301369 0.416005 0.589216 0.182 Uiso 1 1 calc R U . . .
H5D H 0.201652 0.494521 0.583414 0.182 Uiso 1 1 calc R U . . .
C6B C 0.1390(12) 0.3670(14) 0.6023(5) 0.163(5) Uani 1 1 d . . . . .
H6C H 0.150848 0.381323 0.637961 0.195 Uiso 1 1 calc R U . . .
H6D H 0.057123 0.384328 0.590992 0.195 Uiso 1 1 calc R U . . .
C7B C 0.1511(10) 0.2651(14) 0.5962(4) 0.158(5) Uani 1 1 d . . . . .
H7C H 0.084435 0.234569 0.610730 0.190 Uiso 1 1 calc R U . . .
H7D H 0.143318 0.251035 0.560429 0.190 Uiso 1 1 calc R U . . .
C8B C 0.2585(9) 0.2228(11) 0.6176(4) 0.149(4) Uani 1 1 d D . . . .
H8B H 0.280927 0.252444 0.650361 0.178 Uiso 1 1 calc R U . . .
C9B C 0.2529(17) 0.1202(13) 0.6243(7) 0.195(5) Uani 1 1 d D U . . .
H9C H 0.249333 0.087546 0.592120 0.235 Uiso 1 1 calc R U . C 1
H9D H 0.183592 0.102403 0.641610 0.235 Uiso 1 1 calc R U . C 1
C15B C 0.1429(10) 0.5094(7) 0.4125(6) 0.157(5) Uani 1 1 d . . . . .
H15D H 0.138244 0.575964 0.420429 0.236 Uiso 1 1 calc R U . . .
H15E H 0.136496 0.501342 0.376587 0.236 Uiso 1 1 calc R U . . .
H15F H 0.078639 0.475979 0.426383 0.236 Uiso 1 1 calc R U . . .
C16B C 0.4006(6) 0.2354(5) 0.4307(3) 0.0920(17) Uani 1 1 d . . . . .
H16B H 0.322708 0.203097 0.426905 0.110 Uiso 1 1 calc R U . . .
C17B C 0.4737(7) 0.2032(7) 0.3893(3) 0.114(3) Uani 1 1 d . . . . .
H17B H 0.482728 0.133880 0.391819 0.137 Uiso 1 1 calc R U . . .
C18B C 0.5966(8) 0.2467(10) 0.3949(4) 0.141(4) Uani 1 1 d . . . . .
H18D H 0.635187 0.231234 0.427466 0.212 Uiso 1 1 calc R U . . .
H18E H 0.643211 0.221974 0.369225 0.212 Uiso 1 1 calc R U . . .
H18F H 0.590123 0.314625 0.391492 0.212 Uiso 1 1 calc R U . . .
C19B C 0.4113(9) 0.2252(11) 0.3398(4) 0.149(4) Uani 1 1 d . . . . .
H19D H 0.459240 0.204128 0.313717 0.224 Uiso 1 1 calc R U . . .
H19E H 0.335339 0.193027 0.336336 0.224 Uiso 1 1 calc R U . . .
H19F H 0.398742 0.292679 0.336893 0.224 Uiso 1 1 calc R U . . .
C20B C 0.4607(6) 0.2124(5) 0.4806(3) 0.0931(17) Uani 1 1 d . . . . .
C21B C 0.5438(7) 0.2726(7) 0.5606(3) 0.109(2) Uani 1 1 d . . . . .
H21B H 0.584314 0.210723 0.562474 0.131 Uiso 1 1 calc R U . . .
C22B C 0.6397(8) 0.3496(8) 0.5687(4) 0.128(3) Uani 1 1 d . . . . .
H22C H 0.601869 0.411723 0.565370 0.153 Uiso 1 1 calc R U . . .
H22D H 0.678012 0.344470 0.602706 0.153 Uiso 1 1 calc R U . . .
C23B C 0.7313(7) 0.3423(7) 0.5328(4) 0.115(3) Uani 1 1 d . . . . .
C24B C 0.7372(11) 0.3980(9) 0.4941(5) 0.140(4) Uani 1 1 d . . . . .
H24B H 0.681142 0.446450 0.487903 0.168 Uiso 1 1 calc R U . . .
C25B C 0.8262(13) 0.3853(11) 0.4622(5) 0.150(4) Uani 1 1 d . . . . .
H25B H 0.831866 0.427799 0.435735 0.181 Uiso 1 1 calc R U . . .
C26B C 0.9030(10) 0.3152(11) 0.4683(5) 0.145(4) Uani 1 1 d . . . . .
H26B H 0.960806 0.306028 0.445657 0.174 Uiso 1 1 calc R U . . .
C27B C 0.8965(10) 0.2566(9) 0.5080(5) 0.141(4) Uani 1 1 d . . . . .
H27B H 0.950064 0.206049 0.513157 0.169 Uiso 1 1 calc R U . . .
C28B C 0.8110(9) 0.2714(8) 0.5408(4) 0.127(3) Uani 1 1 d . . . . .
H28B H 0.808158 0.232219 0.568841 0.153 Uiso 1 1 calc R U . . .
C29B C 0.4582(8) 0.2747(10) 0.6009(3) 0.134(3) Uani 1 1 d . . . . .
N1B N 0.4874(5) 0.2833(4) 0.5107(2) 0.0930(15) Uani 1 1 d . . . . .
H1NB H 0.470262 0.340072 0.499952 0.112 Uiso 1 1 calc R U . . .
O1B O 0.1871(4) 0.3178(4) 0.4097(2) 0.1054(14) Uani 1 1 d . . . . .
O2B O 0.3815(4) 0.3350(3) 0.42902(18) 0.0906(11) Uani 1 1 d . . . . .
O3B O 0.4014(5) 0.4694(4) 0.5096(3) 0.1203(19) Uani 1 1 d . . . . .
H3BO H 0.441940 0.529743 0.509600 0.144 Uiso 1 1 d R U . . .
O4B O 0.4848(7) 0.2989(9) 0.6431(3) 0.169(3) Uani 1 1 d . . . . .
O5B O 0.3542(6) 0.2427(7) 0.5835(2) 0.138(2) Uani 1 1 d . . . . .
O6B O 0.4842(6) 0.1300(4) 0.4924(3) 0.1246(19) Uani 1 1 d . . . . .
C10B C 0.365(3) 0.0981(19) 0.6551(12) 0.183(5) Uani 0.552(14) 1 d D U P D 1
H1C H 0.435874 0.103199 0.636696 0.220 Uiso 0.552(14) 1 calc R U P D 1
H1D H 0.375261 0.133932 0.686258 0.220 Uiso 0.552(14) 1 calc R U P D 1
C11B C 0.326(3) -0.0006(18) 0.6618(12) 0.187(5) Uani 0.552(14) 1 d D U P D 1
H11C H 0.320453 -0.036168 0.630476 0.224 Uiso 0.552(14) 1 calc R U P D 1
H11D H 0.249887 -0.003829 0.676681 0.224 Uiso 0.552(14) 1 calc R U P D 1
C12B C 0.430(3) -0.034(3) 0.6981(10) 0.189(5) Uani 0.552(14) 1 d D U P D 1
H12C H 0.449149 -0.099154 0.690417 0.227 Uiso 0.552(14) 1 calc R U P D 1
H12D H 0.499817 0.005025 0.693248 0.227 Uiso 0.552(14) 1 calc R U P D 1
C13B C 0.403(3) -0.027(2) 0.7509(11) 0.184(5) Uani 0.552(14) 1 d D U P D 1
H13C H 0.408046 0.039166 0.760833 0.221 Uiso 0.552(14) 1 calc R U P D 1
H13D H 0.321277 -0.047782 0.752990 0.221 Uiso 0.552(14) 1 calc R U P D 1
C14B C 0.480(3) -0.082(2) 0.7872(13) 0.183(6) Uani 0.552(14) 1 d D U P D 1
H14D H 0.454016 -0.072144 0.820315 0.275 Uiso 0.552(14) 1 calc R U P D 1
H14E H 0.474142 -0.148199 0.778795 0.275 Uiso 0.552(14) 1 calc R U P D 1
H14F H 0.561225 -0.060936 0.786667 0.275 Uiso 0.552(14) 1 calc R U P D 1
C10D C 0.346(4) 0.043(3) 0.6316(12) 0.189(5) Uani 0.448(14) 1 d D U P D 2
H10U H 0.411922 0.057579 0.611674 0.227 Uiso 0.448(14) 1 calc R U P D 2
H10V H 0.310967 -0.017015 0.619930 0.227 Uiso 0.448(14) 1 calc R U P D 2
C11D C 0.392(4) 0.035(3) 0.6868(12) 0.187(5) Uani 0.448(14) 1 d D U P D 2
H11U H 0.474853 0.055313 0.688883 0.224 Uiso 0.448(14) 1 calc R U P D 2
H11V H 0.348963 0.082694 0.704418 0.224 Uiso 0.448(14) 1 calc R U P D 2
C12D C 0.390(5) -0.052(2) 0.7174(16) 0.188(5) Uani 0.448(14) 1 d D U P D 2
H12U H 0.423950 -0.104773 0.700213 0.225 Uiso 0.448(14) 1 calc R U P D 2
H12V H 0.308602 -0.067529 0.723964 0.225 Uiso 0.448(14) 1 calc R U P D 2
C13D C 0.463(4) -0.030(3) 0.7651(12) 0.184(5) Uani 0.448(14) 1 d D U P D 2
H13U H 0.545111 -0.051713 0.762859 0.221 Uiso 0.448(14) 1 calc R U P D 2
H13V H 0.465091 0.038119 0.770854 0.221 Uiso 0.448(14) 1 calc R U P D 2
C14D C 0.412(4) -0.078(3) 0.8068(14) 0.181(6) Uani 0.448(14) 1 d D U P D 2
H14U H 0.459038 -0.064598 0.837747 0.271 Uiso 0.448(14) 1 calc R U P D 2
H14V H 0.331101 -0.056333 0.808998 0.271 Uiso 0.448(14) 1 calc R U P D 2
H14W H 0.410916 -0.145933 0.801024 0.271 Uiso 0.448(14) 1 calc R U P D 2
C1C C 0.2470(6) 0.6561(5) 0.7362(2) 0.0893(16) Uani 1 1 d . . . . .
C2C C 0.2461(7) 0.5542(5) 0.7232(3) 0.0919(17) Uani 1 1 d . . . . .
H2C H 0.173875 0.541090 0.700764 0.110 Uiso 1 1 calc R U . . .
C3C C 0.2399(6) 0.4972(5) 0.7701(3) 0.0898(16) Uani 1 1 d . . . . .
H3C H 0.249864 0.430013 0.761410 0.108 Uiso 1 1 calc R U . . .
C4C C 0.3353(7) 0.5220(6) 0.8098(3) 0.0978(18) Uani 1 1 d . . . . .
H4E H 0.328177 0.588922 0.818132 0.117 Uiso 1 1 calc R U . . .
H4F H 0.412649 0.512822 0.796779 0.117 Uiso 1 1 calc R U . . .
C5C C 0.3312(8) 0.4639(6) 0.8574(3) 0.107(2) Uani 1 1 d . . . . .
H5E H 0.259592 0.480102 0.873527 0.128 Uiso 1 1 calc R U . . .
H5F H 0.327159 0.396685 0.848820 0.128 Uiso 1 1 calc R U . . .
C6C C 0.4394(9) 0.4819(7) 0.8930(4) 0.126(3) Uani 1 1 d . . . . .
H6E H 0.510098 0.464008 0.876646 0.152 Uiso 1 1 calc R U . . .
H6F H 0.435590 0.440898 0.922126 0.152 Uiso 1 1 calc R U . . .
C7C C 0.4542(7) 0.5829(8) 0.9110(3) 0.114(3) Uani 1 1 d . . . . .
H7E H 0.531069 0.587944 0.930705 0.137 Uiso 1 1 calc R U . . .
H7F H 0.457620 0.623541 0.881729 0.137 Uiso 1 1 calc R U . . .
C8C C 0.3623(8) 0.6205(8) 0.9412(3) 0.119(2) Uani 1 1 d D U . . .
H8C H 0.337505 0.566858 0.961393 0.143 Uiso 1 1 calc R U . E 1
C15C C 0.3541(9) 0.5272(8) 0.6962(4) 0.121(3) Uani 1 1 d . . . . .
H15G H 0.350817 0.460417 0.688339 0.182 Uiso 1 1 calc R U . . .
H15H H 0.354374 0.563375 0.665689 0.182 Uiso 1 1 calc R U . . .
H15I H 0.425845 0.540467 0.717542 0.182 Uiso 1 1 calc R U . . .
C16C C 0.1284(6) 0.7781(4) 0.7680(2) 0.0878(16) Uani 1 1 d . . . . .
H16C H 0.205180 0.811523 0.767662 0.105 Uiso 1 1 calc R U . . .
C17C C 0.0361(8) 0.8299(6) 0.7353(3) 0.106(2) Uani 1 1 d . . . . .
H17C H 0.031331 0.894665 0.748655 0.127 Uiso 1 1 calc R U . . .
C18C C -0.0858(7) 0.7862(7) 0.7358(3) 0.113(2) Uani 1 1 d . . . . .
H18G H -0.142342 0.821991 0.714152 0.170 Uiso 1 1 calc R U . . .
H18H H -0.083494 0.721609 0.724082 0.170 Uiso 1 1 calc R U . . .
H18I H -0.109662 0.787013 0.769538 0.170 Uiso 1 1 calc R U . . .
C19C C 0.0713(11) 0.8381(9) 0.6823(4) 0.141(4) Uani 1 1 d . . . . .
H19G H 0.010081 0.871894 0.661995 0.211 Uiso 1 1 calc R U . . .
H19H H 0.145763 0.872201 0.682451 0.211 Uiso 1 1 calc R U . . .
H19I H 0.080704 0.775591 0.668579 0.211 Uiso 1 1 calc R U . . .
C20C C 0.0972(5) 0.7702(5) 0.8209(2) 0.0837(15) Uani 1 1 d . . . . .
C21C C 0.0534(6) 0.6666(5) 0.8884(2) 0.0826(14) Uani 1 1 d . . . . .
H21C H 0.026788 0.727214 0.901888 0.099 Uiso 1 1 calc R U . . .
C22C C -0.0486(6) 0.5991(5) 0.8875(3) 0.0942(17) Uani 1 1 d . . . . .
H22E H -0.023797 0.539096 0.873656 0.113 Uiso 1 1 calc R U . . .
H22F H -0.066445 0.587328 0.921880 0.113 Uiso 1 1 calc R U . . .
C23C C -0.1592(6) 0.6302(6) 0.8584(2) 0.0922(17) Uani 1 1 d . . . . .
C24C C -0.2090(9) 0.5789(8) 0.8191(4) 0.126(3) Uani 1 1 d . . . . .
H24C H -0.171942 0.522771 0.810170 0.151 Uiso 1 1 calc R U . . .
C25C C -0.3104(9) 0.6067(11) 0.7926(4) 0.139(4) Uani 1 1 d . . . . .
H25C H -0.341690 0.570291 0.765355 0.167 Uiso 1 1 calc R U . . .
C26C C -0.3674(8) 0.6866(10) 0.8050(3) 0.130(3) Uani 1 1 d . . . . .
H26C H -0.439711 0.704137 0.787508 0.156 Uiso 1 1 calc R U . . .
C27C C -0.3175(7) 0.7411(9) 0.8433(4) 0.125(3) Uani 1 1 d . . . . .
H27C H -0.353165 0.798669 0.850898 0.150 Uiso 1 1 calc R U . . .
C28C C -0.2179(8) 0.7128(7) 0.8702(3) 0.116(2) Uani 1 1 d . . . . .
H28C H -0.187102 0.749382 0.897414 0.139 Uiso 1 1 calc R U . . .
C29C C 0.1527(7) 0.6308(5) 0.9233(2) 0.0932(17) Uani 1 1 d . . . . .
N1C N 0.0862(4) 0.6842(4) 0.83867(18) 0.0817(12) Uani 1 1 d . . . . .
H1NC H 0.099257 0.636339 0.819647 0.098 Uiso 1 1 calc R U . . .
O1C O 0.3319(5) 0.7060(4) 0.7377(2) 0.1130(15) Uani 1 1 d . . . . .
O2C O 0.1399(4) 0.6858(3) 0.74761(15) 0.0855(11) Uani 1 1 d . . . . .
O3C O 0.1245(4) 0.5082(3) 0.78662(18) 0.0906(11) Uani 1 1 d . . . . .
H3CO H 0.100299 0.449458 0.801104 0.109 Uiso 1 1 d R U . . .
O4C O 0.1360(5) 0.5943(5) 0.9624(2) 0.1193(18) Uani 1 1 d . . . . .
O5C O 0.2588(4) 0.6452(4) 0.90784(16) 0.0979(13) Uani 1 1 d . . . . .
O6C O 0.0841(5) 0.8420(3) 0.8454(2) 0.1001(13) Uani 1 1 d . . . . .
C9C C 0.395(3) 0.6959(16) 0.9765(8) 0.143(4) Uani 0.623(16) 1 d D U P F 1
H9E H 0.456354 0.673711 1.001827 0.171 Uiso 0.623(16) 1 calc R U P F 1
H9F H 0.325698 0.715449 0.993370 0.171 Uiso 0.623(16) 1 calc R U P F 1
C10C C 0.440(2) 0.7761(17) 0.9488(9) 0.163(4) Uani 0.623(16) 1 d D U P F 1
H10E H 0.517556 0.758373 0.937773 0.196 Uiso 0.623(16) 1 calc R U P F 1
H10F H 0.386153 0.786612 0.918867 0.196 Uiso 0.623(16) 1 calc R U P F 1
C11C C 0.454(2) 0.8648(18) 0.9760(10) 0.181(4) Uani 0.623(16) 1 d D U P F 1
H11E H 0.523697 0.858211 1.000191 0.217 Uiso 0.623(16) 1 calc R U P F 1
H11F H 0.473686 0.913292 0.952098 0.217 Uiso 0.623(16) 1 calc R U P F 1
C12C C 0.358(2) 0.901(2) 1.0028(10) 0.187(5) Uani 0.623(16) 1 d D U P F 1
H12E H 0.388880 0.948156 1.027377 0.225 Uiso 0.623(16) 1 calc R U P F 1
H12F H 0.321871 0.849996 1.020512 0.225 Uiso 0.623(16) 1 calc R U P F 1
C13C C 0.267(2) 0.946(2) 0.9668(11) 0.187(5) Uani 0.623(16) 1 d D U P F 1
H13E H 0.218608 0.897465 0.948720 0.224 Uiso 0.623(16) 1 calc R U P F 1
H13F H 0.304990 0.984563 0.942631 0.224 Uiso 0.623(16) 1 calc R U P F 1
C14C C 0.190(3) 1.007(3) 0.9975(13) 0.186(6) Uani 0.623(16) 1 d D U P F 1
H14G H 0.129461 1.037233 0.975618 0.279 Uiso 0.623(16) 1 calc R U P F 1
H14H H 0.153582 0.967329 1.021279 0.279 Uiso 0.623(16) 1 calc R U P F 1
H14I H 0.239527 1.053987 1.015221 0.279 Uiso 0.623(16) 1 calc R U P F 1
C9F C 0.399(5) 0.716(2) 0.9643(15) 0.148(5) Uani 0.377(16) 1 d D U P F 2
H9R H 0.347378 0.726633 0.991068 0.178 Uiso 0.377(16) 1 calc R U P F 2
H9S H 0.479471 0.707159 0.980453 0.178 Uiso 0.377(16) 1 calc R U P F 2
C10F C 0.401(3) 0.806(2) 0.9350(16) 0.163(4) Uani 0.377(16) 1 d D U P F 2
H10R H 0.478759 0.835362 0.942830 0.196 Uiso 0.377(16) 1 calc R U P F 2
H10S H 0.395173 0.789525 0.899590 0.196 Uiso 0.377(16) 1 calc R U P F 2
C11F C 0.309(3) 0.881(3) 0.9412(18) 0.183(4) Uani 0.377(16) 1 d D U P F 2
H11R H 0.276239 0.905795 0.908976 0.219 Uiso 0.377(16) 1 calc R U P F 2
H11S H 0.245043 0.857651 0.959937 0.219 Uiso 0.377(16) 1 calc R U P F 2
C12F C 0.381(3) 0.952(3) 0.970(2) 0.184(5) Uani 0.377(16) 1 d D U P F 2
H12R H 0.446340 0.979318 0.952631 0.221 Uiso 0.377(16) 1 calc R U P F 2
H12S H 0.404379 0.936341 1.004498 0.221 Uiso 0.377(16) 1 calc R U P F 2
C13F C 0.261(4) 1.000(4) 0.9593(18) 0.187(5) Uani 0.377(16) 1 d D U P F 2
H13R H 0.269250 1.060388 0.942147 0.225 Uiso 0.377(16) 1 calc R U P F 2
H13S H 0.205808 0.959929 0.938721 0.225 Uiso 0.377(16) 1 calc R U P F 2
C14F C 0.218(5) 1.015(6) 1.0095(18) 0.187(6) Uani 0.377(16) 1 d D U P F 2
H14R H 0.141092 1.045923 1.005808 0.281 Uiso 0.377(16) 1 calc R U P F 2
H14S H 0.210989 0.954881 1.025913 0.281 Uiso 0.377(16) 1 calc R U P F 2
H14T H 0.274035 1.054712 1.029318 0.281 Uiso 0.377(16) 1 calc R U P F 2

loop_
_atom_site_aniso_label
_atom_site_aniso_U_11
_atom_site_aniso_U_22
_atom_site_aniso_U_33
_atom_site_aniso_U_23
_atom_site_aniso_U_13
_atom_site_aniso_U_12
C1A 0.087(4) 0.086(4) 0.081(3) 0.010(3) -0.002(3) -0.007(3)
C2A 0.093(4) 0.089(4) 0.107(5) 0.009(4) -0.002(3) -0.014(3)
C3A 0.099(5) 0.088(4) 0.128(6) -0.023(4) 0.020(4) -0.010(3)
C4A 0.093(4) 0.132(6) 0.094(4) -0.022(4) 0.003(3) -0.009(4)
C5A 0.157(8) 0.155(8) 0.114(6) -0.038(6) 0.022(6) -0.018(7)
C6A 0.169(10) 0.181(12) 0.092(5) 0.007(6) -0.027(6) -0.041(8)
C7A 0.112(6) 0.210(13) 0.100(6) 0.025(7) -0.021(4) -0.026(7)
C8A 0.129(6) 0.179(10) 0.070(4) -0.005(5) -0.013(4) 0.004(6)
C9A 0.131(7) 0.175(10) 0.102(6) 0.012(6) -0.021(5) 0.017(7)
C10A 0.144(8) 0.158(9) 0.123(7) 0.006(7) -0.002(6) 0.020(7)
C11A 0.195(12) 0.143(9) 0.131(8) -0.024(7) -0.005(8) 0.024(8)
C12A 0.203(12) 0.118(7) 0.130(8) -0.006(6) 0.004(8) -0.017(7)
C13A 0.203(13) 0.102(6) 0.172(11) 0.003(7) -0.032(10) 0.002(7)
C14A 0.256(18) 0.118(8) 0.215(16) 0.006(9) 0.065(14) 0.001(10)
C15A 0.123(6) 0.114(5) 0.125(6) 0.012(5) 0.008(5) -0.030(5)
C16A 0.094(4) 0.075(3) 0.076(3) 0.005(3) 0.010(3) 0.000(3)
C17A 0.122(5) 0.084(4) 0.087(4) 0.006(3) 0.004(3) -0.011(3)
C18A 0.118(6) 0.136(7) 0.104(5) 0.001(5) -0.016(4) -0.017(5)
C19A 0.168(8) 0.122(6) 0.083(4) -0.003(4) 0.006(4) -0.020(6)
C20A 0.087(4) 0.083(4) 0.081(3) 0.006(3) 0.012(3) 0.000(3)
C21A 0.092(4) 0.116(5) 0.099(4) -0.004(4) 0.026(3) 0.006(4)
C29A 0.104(5) 0.171(8) 0.086(5) 0.005(5) 0.016(4) 0.011(5)
N1A 0.083(3) 0.089(3) 0.084(3) 0.000(2) 0.013(2) 0.002(2)
O1A 0.097(3) 0.096(3) 0.109(3) -0.008(3) 0.003(2) -0.001(3)
O2A 0.086(2) 0.076(2) 0.089(2) 0.0057(19) 0.0023(18) -0.0053(18)
O3A 0.096(3) 0.084(3) 0.164(5) -0.019(3) 0.028(3) -0.002(2)
O4A 0.141(5) 0.312(13) 0.081(3) -0.013(5) 0.028(3) 0.036(7)
O5A 0.102(3) 0.165(5) 0.071(2) -0.003(3) 0.005(2) 0.007(3)
O6A 0.130(4) 0.084(3) 0.098(3) 0.013(2) 0.029(3) 0.002(2)
C22A 0.074(8) 0.157(15) 0.180(15) -0.056(12) 0.045(8) 0.008(9)
C23A 0.084(7) 0.167(13) 0.192(14) -0.056(11) 0.036(8) 0.003(7)
C24A 0.092(8) 0.189(14) 0.207(14) -0.039(12) 0.012(9) 0.007(9)
C25A 0.097(9) 0.193(15) 0.224(15) -0.045(12) 0.003(9) 0.010(9)
C26A 0.086(8) 0.197(15) 0.232(16) -0.057(13) 0.008(10) 0.016(9)
C27A 0.092(8) 0.187(15) 0.224(16) -0.067(12) 0.020(10) 0.006(9)
C28A 0.084(8) 0.169(14) 0.209(15) -0.067(11) 0.032(8) -0.005(8)
C22D 0.118(13) 0.110(12) 0.081(10) 0.001(10) 0.015(9) 0.020(10)
C23D 0.115(10) 0.126(10) 0.093(8) -0.016(7) 0.010(7) 0.037(7)
C24D 0.127(11) 0.136(11) 0.108(9) -0.014(8) -0.011(8) 0.042(8)
C25D 0.123(11) 0.154(13) 0.133(11) -0.023(9) -0.015(8) 0.047(9)
C26D 0.108(10) 0.153(13) 0.140(12) -0.035(10) -0.010(8) 0.047(8)
C27D 0.110(9) 0.140(12) 0.141(11) -0.024(9) 0.002(8) 0.035(8)
C28D 0.106(9) 0.127(11) 0.115(10) -0.022(8) 0.010(7) 0.028(8)
C1B 0.089(4) 0.087(4) 0.107(5) 0.004(3) -0.001(3) -0.003(3)
C2B 0.107(5) 0.076(4) 0.175(9) 0.008(5) -0.004(5) -0.006(4)
C3B 0.090(5) 0.091(5) 0.178(9) -0.035(5) -0.026(5) 0.007(4)
C4B 0.102(5) 0.124(6) 0.147(7) -0.049(6) 0.011(5) -0.018(5)
C5B 0.148(9) 0.162(10) 0.144(8) -0.070(8) 0.004(7) 0.004(7)
C6B 0.129(8) 0.224(16) 0.138(9) -0.062(10) 0.029(7) -0.005(9)
C7B 0.114(7) 0.260(18) 0.103(6) -0.031(8) 0.023(5) -0.032(8)
C8B 0.121(7) 0.233(14) 0.096(6) -0.015(7) 0.032(5) -0.004(8)
C9B 0.220(12) 0.191(10) 0.177(10) 0.034(9) 0.025(8) -0.016(9)
C15B 0.128(7) 0.091(5) 0.243(15) 0.009(7) -0.040(8) 0.010(5)
C16B 0.081(3) 0.093(4) 0.102(4) -0.029(3) 0.006(3) -0.005(3)
C17B 0.097(5) 0.136(6) 0.110(5) -0.049(5) 0.021(4) -0.021(4)
C18B 0.090(5) 0.211(12) 0.127(7) -0.045(7) 0.030(4) -0.024(6)
C19B 0.118(6) 0.221(13) 0.108(6) -0.050(7) 0.010(5) -0.036(7)
C20B 0.078(4) 0.087(4) 0.114(5) -0.018(4) 0.006(3) 0.002(3)
C21B 0.091(4) 0.128(6) 0.104(5) -0.019(4) -0.014(4) 0.004(4)
C22B 0.103(5) 0.152(8) 0.123(6) -0.034(6) -0.024(5) -0.011(5)
C23B 0.087(4) 0.130(6) 0.122(6) -0.017(5) -0.026(4) -0.002(4)
C24B 0.123(8) 0.143(8) 0.145(8) 0.010(7) -0.031(7) -0.017(6)
C25B 0.133(9) 0.165(10) 0.148(9) 0.015(8) -0.016(7) -0.021(8)
C26B 0.105(6) 0.175(11) 0.152(9) 0.000(8) 0.000(6) -0.036(7)
C27B 0.111(6) 0.143(8) 0.165(10) 0.009(7) -0.006(6) -0.010(5)
C28B 0.114(6) 0.126(7) 0.142(7) -0.005(6) 0.007(5) -0.011(5)
C29B 0.107(6) 0.189(10) 0.101(5) -0.026(6) -0.020(5) 0.013(6)
N1B 0.087(3) 0.089(3) 0.100(4) -0.016(3) -0.014(3) 0.000(2)
O1B 0.087(3) 0.100(3) 0.127(4) -0.013(3) -0.008(3) -0.013(2)
O2B 0.082(2) 0.088(2) 0.101(3) -0.004(2) 0.004(2) -0.010(2)
O3B 0.106(3) 0.081(3) 0.169(5) -0.031(3) -0.014(3) -0.002(2)
O4B 0.134(5) 0.269(11) 0.099(4) -0.042(5) -0.020(3) 0.006(6)
O5B 0.114(4) 0.205(7) 0.092(3) -0.019(4) 0.003(3) -0.016(4)
O6B 0.117(4) 0.079(3) 0.177(6) -0.008(3) 0.003(4) 0.006(2)
C10B 0.225(12) 0.155(9) 0.167(10) 0.012(8) 0.001(9) -0.037(9)
C11B 0.228(12) 0.155(9) 0.172(10) 0.006(8) -0.008(8) -0.036(9)
C12B 0.231(12) 0.157(9) 0.173(10) 0.009(8) -0.015(9) -0.030(9)
C13B 0.226(12) 0.149(8) 0.173(10) 0.003(8) -0.013(9) -0.027(9)
C14B 0.229(14) 0.147(10) 0.167(12) 0.006(9) -0.022(10) -0.032(11)
C10D 0.225(12) 0.164(10) 0.173(10) 0.010(9) -0.002(9) -0.025(9)
C11D 0.227(12) 0.154(9) 0.175(10) 0.005(8) -0.010(8) -0.032(9)
C12D 0.227(12) 0.156(9) 0.174(11) 0.006(8) -0.016(9) -0.030(9)
C13D 0.227(13) 0.147(9) 0.172(11) 0.002(8) -0.017(9) -0.027(10)
C14D 0.220(15) 0.146(10) 0.171(11) -0.001(9) -0.017(10) -0.029(11)
C1C 0.089(4) 0.098(4) 0.081(4) 0.003(3) 0.011(3) -0.015(3)
C2C 0.101(4) 0.095(4) 0.080(4) -0.003(3) 0.009(3) -0.012(3)
C3C 0.096(4) 0.091(4) 0.083(4) -0.003(3) 0.011(3) -0.001(3)
C4C 0.093(4) 0.111(5) 0.089(4) 0.007(4) 0.007(3) 0.002(3)
C5C 0.120(5) 0.108(5) 0.090(4) 0.009(4) -0.003(4) 0.014(4)
C6C 0.128(7) 0.130(7) 0.116(6) 0.007(5) -0.017(5) 0.014(5)
C7C 0.091(4) 0.151(7) 0.096(5) -0.005(5) -0.014(4) 0.005(4)
C8C 0.100(5) 0.167(6) 0.087(4) -0.003(4) -0.014(4) 0.009(4)
C15C 0.132(7) 0.133(6) 0.105(5) -0.017(5) 0.040(5) -0.020(5)
C16C 0.093(4) 0.080(3) 0.088(4) 0.006(3) -0.008(3) -0.010(3)
C17C 0.118(5) 0.101(4) 0.093(4) 0.012(4) -0.018(4) -0.007(4)
C18C 0.098(5) 0.123(6) 0.113(5) 0.012(5) -0.023(4) -0.002(4)
C19C 0.149(8) 0.168(9) 0.102(6) 0.042(6) -0.008(5) -0.013(7)
C20C 0.081(3) 0.082(4) 0.085(3) 0.004(3) -0.011(3) -0.007(3)
C21C 0.087(4) 0.092(4) 0.068(3) 0.004(3) 0.001(2) 0.007(3)
C22C 0.100(4) 0.095(4) 0.088(4) 0.008(3) 0.012(3) -0.001(3)
C23C 0.086(4) 0.111(5) 0.080(4) 0.001(3) 0.011(3) -0.004(3)
C24C 0.115(6) 0.151(8) 0.110(6) -0.028(5) 0.002(4) -0.003(5)
C25C 0.108(6) 0.193(11) 0.114(6) -0.033(7) -0.012(5) -0.005(7)
C26C 0.086(5) 0.197(11) 0.104(5) 0.001(6) 0.000(4) -0.004(6)
C27C 0.087(5) 0.158(8) 0.128(6) -0.005(6) -0.005(4) 0.012(5)
C28C 0.105(5) 0.132(6) 0.108(5) -0.021(5) -0.008(4) 0.010(5)
C29C 0.100(5) 0.108(4) 0.072(4) 0.002(3) 0.005(3) 0.009(3)
N1C 0.087(3) 0.081(3) 0.076(3) -0.001(2) 0.000(2) 0.001(2)
O1C 0.106(3) 0.109(3) 0.126(4) -0.001(3) 0.021(3) -0.026(3)
O2C 0.092(3) 0.085(2) 0.078(2) 0.0002(19) -0.0033(18) -0.0146(19)
O3C 0.091(3) 0.088(3) 0.095(3) 0.007(2) 0.014(2) -0.008(2)
O4C 0.108(3) 0.159(5) 0.090(3) 0.026(3) 0.004(2) 0.014(3)
O5C 0.086(3) 0.128(4) 0.078(2) 0.002(2) -0.006(2) 0.004(2)
O6C 0.111(3) 0.081(3) 0.105(3) -0.008(2) -0.008(2) 0.003(2)
C9C 0.118(6) 0.184(8) 0.122(8) -0.030(7) -0.012(7) 0.002(7)
C10C 0.140(8) 0.189(9) 0.159(9) -0.032(7) -0.001(7) -0.012(7)
C11C 0.157(8) 0.193(9) 0.188(9) -0.044(8) -0.007(7) -0.020(7)
C12C 0.165(9) 0.195(10) 0.197(10) -0.051(9) -0.010(8) -0.019(8)
C13C 0.168(8) 0.194(10) 0.196(10) -0.045(9) 0.000(7) -0.014(8)
C14C 0.169(11) 0.190(11) 0.197(12) -0.048(11) 0.002(9) -0.012(10)
C9F 0.122(8) 0.189(9) 0.131(9) -0.028(8) -0.010(8) -0.005(8)
C10F 0.139(8) 0.187(8) 0.158(9) -0.032(8) -0.012(8) -0.012(7)
C11F 0.162(8) 0.192(9) 0.191(9) -0.042(8) -0.003(8) -0.013(8)
C12F 0.163(9) 0.194(10) 0.193(10) -0.047(9) -0.003(8) -0.018(8)
C13F 0.170(9) 0.193(10) 0.197(10) -0.045(10) 0.003(8) -0.013(9)
C14F 0.170(11) 0.193(12) 0.196(12) -0.048(11) 0.003(10) -0.012(11)

loop_
_atom_type_symbol
_atom_type_description
_atom_type_scat_dispersion_real
_atom_type_scat_dispersion_imag
_atom_type_scat_source
C C 0.0181 0.0091 'International Tables Vol C Tables 4.2.6.8 and 6.1.1.4'
H H 0.0000 0.0000 'International Tables Vol C Tables 4.2.6.8 and 6.1.1.4'
N N 0.0311 0.0180 'International Tables Vol C Tables 4.2.6.8 and 6.1.1.4'
O O 0.0492 0.0322 'International Tables Vol C Tables 4.2.6.8 and 6.1.1.4'

loop_
_geom_angle_atom_site_label_1
_geom_angle_atom_site_label_2
_geom_angle_atom_site_label_3
_geom_angle
_geom_angle_site_symmetry_1
_geom_angle_site_symmetry_3
_geom_angle_publ_flag
O1A C1A O2A 123.1(6) . . ?
O1A C1A C2A 125.8(6) . . ?
O2A C1A C2A 111.0(6) . . ?
C1A C2A C15A 110.6(8) . . ?
C1A C2A C3A 109.8(6) . . ?
C15A C2A C3A 111.4(7) . . ?
C1A C2A H2A 108.3 . . ?
C15A C2A H2A 108.3 . . ?
C3A C2A H2A 108.3 . . ?
O3A C3A C4A 107.6(7) . . ?
O3A C3A C2A 112.0(6) . . ?
C4A C3A C2A 113.3(6) . . ?
O3A C3A H3A 107.9 . . ?
C4A C3A H3A 107.9 . . ?
C2A C3A H3A 107.9 . . ?
C3A C4A C5A 115.7(8) . . ?
C3A C4A H4A 108.4 . . ?
C5A C4A H4A 108.4 . . ?
C3A C4A H4B 108.4 . . ?
C5A C4A H4B 108.4 . . ?
H4A C4A H4B 107.4 . . ?
C6A C5A C4A 112.0(10) . . ?
C6A C5A H5A 109.2 . . ?
C4A C5A H5A 109.2 . . ?
C6A C5A H5B 109.2 . . ?
C4A C5A H5B 109.2 . . ?
H5A C5A H5B 107.9 . . ?
C7A C6A C5A 119.2(9) . . ?
C7A C6A H6A 107.5 . . ?
C5A C6A H6A 107.5 . . ?
C7A C6A H6B 107.5 . . ?
C5A C6A H6B 107.5 . . ?
H6A C6A H6B 107.0 . . ?
C6A C7A C8A 121.9(13) . . ?
C6A C7A H7A 106.8 . . ?
C8A C7A H7A 106.8 . . ?
C6A C7A H7B 106.8 . . ?
C8A C7A H7B 106.8 . . ?
H7A C7A H7B 106.7 . . ?
C9A C8A C7A 117.6(11) . . ?
C9A C8A O5A 108.7(8) . . ?
C7A C8A O5A 108.1(8) . . ?
C9A C8A H8A 107.3 . . ?
C7A C8A H8A 107.3 . . ?
O5A C8A H8A 107.3 . . ?
C8A C9A C10A 116.4(11) . . ?
C8A C9A H9A 108.2 . . ?
C10A C9A H9A 108.2 . . ?
C8A C9A H9B 108.2 . . ?
C10A C9A H9B 108.2 . . ?
H9A C9A H9B 107.4 . . ?
C9A C10A C11A 113.3(12) . . ?
C9A C10A H10A 108.9 . . ?
C11A C10A H10A 108.9 . . ?
C9A C10A H10B 108.9 . . ?
C11A C10A H10B 108.9 . . ?
H10A C10A H10B 107.7 . . ?
C12A C11A C10A 115.0(12) . . ?
C12A C11A H11A 108.5 . . ?
C10A C11A H11A 108.5 . . ?
C12A C11A H11B 108.5 . . ?
C10A C11A H11B 108.5 . . ?
H11A C11A H11B 107.5 . . ?
C13A C12A C11A 114.7(12) . . ?
C13A C12A H12A 108.6 . . ?
C11A C12A H12A 108.6 . . ?
C13A C12A H12B 108.6 . . ?
C11A C12A H12B 108.6 . . ?
H12A C12A H12B 107.6 . . ?
C12A C13A C14A 115.9(14) . . ?
C12A C13A H13A 108.3 . . ?
C14A C13A H13A 108.3 . . ?
C12A C13A H13B 108.3 . . ?
C14A C13A H13B 108.3 . . ?
H13A C13A H13B 107.4 . . ?
C13A C14A H14A 109.5 . . ?
C13A C14A H14B 109.5 . . ?
H14A C14A H14B 109.5 . . ?
C13A C14A H14C 109.5 . . ?
H14A C14A H14C 109.5 . . ?
H14B C14A H14C 109.5 . . ?
C2A C15A H15A 109.5 . . ?
C2A C15A H15B 109.5 . . ?
H15A C15A H15B 109.5 . . ?
C2A C15A H15C 109.5 . . ?
H15A C15A H15C 109.5 . . ?
H15B C15A H15C 109.5 . . ?
O2A C16A C20A 108.5(5) . . ?
O2A C16A C17A 110.0(5) . . ?
C20A C16A C17A 111.7(6) . . ?
O2A C16A H16A 108.9 . . ?
C20A C16A H16A 108.9 . . ?
C17A C16A H16A 108.9 . . ?
C18A C17A C19A 111.3(7) . . ?
C18A C17A C16A 112.8(7) . . ?
C19A C17A C16A 109.7(7) . . ?
C18A C17A H17A 107.6 . . ?
C19A C17A H17A 107.6 . . ?
C16A C17A H17A 107.6 . . ?
C17A C18A H18A 109.5 . . ?
C17A C18A H18B 109.5 . . ?
H18A C18A H18B 109.5 . . ?
C17A C18A H18C 109.5 . . ?
H18A C18A H18C 109.5 . . ?
H18B C18A H18C 109.5 . . ?
C17A C19A H19A 109.5 . . ?
C17A C19A H19B 109.5 . . ?
H19A C19A H19B 109.5 . . ?
C17A C19A H19C 109.5 . . ?
H19A C19A H19C 109.5 . . ?
H19B C19A H19C 109.5 . . ?
O6A C20A N1A 123.6(6) . . ?
O6A C20A C16A 118.1(6) . . ?
N1A C20A C16A 118.3(5) . . ?
N1A C21A C22D 109.4(13) . . ?
N1A C21A C29A 113.7(6) . . ?
C22D C21A C29A 110.4(16) . . ?
N1A C21A C22A 109.5(16) . . ?
C29A C21A C22A 111.3(16) . . ?
N1A C21A H21A 107.4 . . ?
C29A C21A H21A 107.4 . . ?
C22A C21A H21A 107.4 . . ?
O4A C29A O5A 123.0(8) . . ?
O4A C29A C21A 123.2(8) . . ?
O5A C29A C21A 113.7(7) . . ?
C20A N1A C21A 123.0(6) . . ?
C20A N1A H1AN 118.5 . . ?
C21A N1A H1AN 118.5 . . ?
C1A O2A C16A 117.0(5) . . ?
C3A O3A H3AO 109.4 . . ?
C29A O5A C8A 122.6(6) . . ?
C23A C22A C21A 111(3) . . ?
C23A C22A H22A 109.4 . . ?
C21A C22A H22A 109.4 . . ?
C23A C22A H22B 109.4 . . ?
C21A C22A H22B 109.4 . . ?
H22A C22A H22B 108.0 . . ?
C24A C23A C28A 120.0 . . ?
C24A C23A C22A 120(2) . . ?
C28A C23A C22A 120(2) . . ?
C23A C24A C25A 120.0 . . ?
C23A C24A H24A 120.0 . . ?
C25A C24A H24A 120.0 . . ?
C24A C25A C26A 120.0 . . ?
C24A C25A H25A 120.0 . . ?
C26A C25A H25A 120.0 . . ?
C27A C26A C25A 120.0 . . ?
C27A C26A H26A 120.0 . . ?
C25A C26A H26A 120.0 . . ?
C26A C27A C28A 120.0 . . ?
C26A C27A H27A 120.0 . . ?
C28A C27A H27A 120.0 . . ?
C27A C28A C23A 120.0 . . ?
C27A C28A H28A 120.0 . . ?
C23A C28A H28A 120.0 . . ?
C21A C22D C23D 113(3) . . ?
C21A C22D H22X 108.9 . . ?
C23D C22D H22X 108.9 . . ?
C21A C22D H22Y 108.9 . . ?
C23D C22D H22Y 108.9 . . ?
H22X C22D H22Y 107.7 . . ?
C24D C23D C28D 120.0 . . ?
C24D C23D C22D 119.5(15) . . ?
C28D C23D C22D 120.3(15) . . ?
C23D C24D C25D 120.0 . . ?
C23D C24D H24X 120.0 . . ?
C25D C24D H24X 120.0 . . ?
C26D C25D C24D 120.0 . . ?
C26D C25D H25X 120.0 . . ?
C24D C25D H25X 120.0 . . ?
C25D C26D C27D 120.0 . . ?
C25D C26D H26X 120.0 . . ?
C27D C26D H26X 120.0 . . ?
C28D C27D C26D 120.0 . . ?
C28D C27D H27X 120.0 . . ?
C26D C27D H27X 120.0 . . ?
C27D C28D C23D 120.0 . . ?
C27D C28D H28X 120.0 . . ?
C23D C28D H28X 120.0 . . ?
O1B C1B O2B 123.1(7) . . ?
O1B C1B C2B 126.1(7) . . ?
O2B C1B C2B 110.8(6) . . ?
C1B C2B C3B 109.4(7) . . ?
C1B C2B C15B 108.7(7) . . ?
C3B C2B C15B 112.5(10) . . ?
C1B C2B H2B 108.7 . . ?
C3B C2B H2B 108.7 . . ?
C15B C2B H2B 108.7 . . ?
O3B C3B C2B 112.5(8) . . ?
O3B C3B C4B 106.8(8) . . ?
C2B C3B C4B 113.6(6) . . ?
O3B C3B H3B 107.9 . . ?
C2B C3B H3B 107.9 . . ?
C4B C3B H3B 107.9 . . ?
C3B C4B C5B 115.0(8) . . ?
C3B C4B H4C 108.5 . . ?
C5B C4B H4C 108.5 . . ?
C3B C4B H4D 108.5 . . ?
C5B C4B H4D 108.5 . . ?
H4C C4B H4D 107.5 . . ?
C6B C5B C4B 113.5(10) . . ?
C6B C5B H5C 108.9 . . ?
C4B C5B H5C 108.9 . . ?
C6B C5B H5D 108.9 . . ?
C4B C5B H5D 108.9 . . ?
H5C C5B H5D 107.7 . . ?
C7B C6B C5B 117.5(11) . . ?
C7B C6B H6C 107.9 . . ?
C5B C6B H6C 107.9 . . ?
C7B C6B H6D 107.9 . . ?
C5B C6B H6D 107.9 . . ?
H6C C6B H6D 107.2 . . ?
C8B C7B C6B 117.0(11) . . ?
C8B C7B H7C 108.0 . . ?
C6B C7B H7C 108.0 . . ?
C8B C7B H7D 108.0 . . ?
C6B C7B H7D 108.0 . . ?
H7C C7B H7D 107.3 . . ?
C7B C8B C9B 114.9(13) . . ?
C7B C8B O5B 107.8(10) . . ?
C9B C8B O5B 107.6(12) . . ?
C7B C8B H8B 108.8 . . ?
C9B C8B H8B 108.8 . . ?
O5B C8B H8B 108.8 . . ?
C8B C9B C10B 103.5(17) . . ?
C8B C9B C10D 134(2) . . ?
C8B C9B H9C 111.1 . . ?
C10B C9B H9C 111.1 . . ?
C8B C9B H9D 111.1 . . ?
C10B C9B H9D 111.1 . . ?
H9C C9B H9D 109.0 . . ?
C2B C15B H15D 109.5 . . ?
C2B C15B H15E 109.5 . . ?
H15D C15B H15E 109.5 . . ?
C2B C15B H15F 109.5 . . ?
H15D C15B H15F 109.5 . . ?
H15E C15B H15F 109.5 . . ?
O2B C16B C20B 107.5(5) . . ?
O2B C16B C17B 111.5(7) . . ?
C20B C16B C17B 111.3(6) . . ?
O2B C16B H16B 108.8 . . ?
C20B C16B H16B 108.8 . . ?
C17B C16B H16B 108.8 . . ?
C19B C17B C16B 110.5(8) . . ?
C19B C17B C18B 111.2(9) . . ?
C16B C17B C18B 111.1(6) . . ?
C19B C17B H17B 108.0 . . ?
C16B C17B H17B 108.0 . . ?
C18B C17B H17B 108.0 . . ?
C17B C18B H18D 109.5 . . ?
C17B C18B H18E 109.5 . . ?
H18D C18B H18E 109.5 . . ?
C17B C18B H18F 109.5 . . ?
H18D C18B H18F 109.5 . . ?
H18E C18B H18F 109.5 . . ?
C17B C19B H19D 109.5 . . ?
C17B C19B H19E 109.5 . . ?
H19D C19B H19E 109.5 . . ?
C17B C19B H19F 109.5 . . ?
H19D C19B H19F 109.5 . . ?
H19E C19B H19F 109.5 . . ?
O6B C20B N1B 122.4(7) . . ?
O6B C20B C16B 120.7(6) . . ?
N1B C20B C16B 116.9(6) . . ?
N1B C21B C29B 114.0(6) . . ?
N1B C21B C22B 107.7(8) . . ?
C29B C21B C22B 111.8(8) . . ?
N1B C21B H21B 107.7 . . ?
C29B C21B H21B 107.7 . . ?
C22B C21B H21B 107.7 . . ?
C23B C22B C21B 112.4(8) . . ?
C23B C22B H22C 109.1 . . ?
C21B C22B H22C 109.1 . . ?
C23B C22B H22D 109.1 . . ?
C21B C22B H22D 109.1 . . ?
H22C C22B H22D 107.8 . . ?
C24B C23B C28B 119.6(11) . . ?
C24B C23B C22B 124.3(10) . . ?
C28B C23B C22B 116.2(10) . . ?
C23B C24B C25B 120.1(12) . . ?
C23B C24B H24B 119.9 . . ?
C25B C24B H24B 119.9 . . ?
C26B C25B C24B 121.7(13) . . ?
C26B C25B H25B 119.1 . . ?
C24B C25B H25B 119.1 . . ?
C25B C26B C27B 118.4(13) . . ?
C25B C26B H26B 120.8 . . ?
C27B C26B H26B 120.8 . . ?
C26B C27B C28B 119.9(12) . . ?
C26B C27B H27B 120.1 . . ?
C28B C27B H27B 120.1 . . ?
C23B C28B C27B 120.3(11) . . ?
C23B C28B H28B 119.8 . . ?
C27B C28B H28B 119.8 . . ?
O4B C29B O5B 125.6(10) . . ?
O4B C29B C21B 124.1(9) . . ?
O5B C29B C21B 110.3(7) . . ?
C20B N1B C21B 123.7(7) . . ?
C20B N1B H1NB 118.2 . . ?
C21B N1B H1NB 118.2 . . ?
C1B O2B C16B 118.3(5) . . ?
C3B O3B H3BO 109.3 . . ?
C29B O5B C8B 121.2(7) . . ?
C11B C10B C9B 91.0(19) . . ?
C11B C10B H1C 113.5 . . ?
C9B C10B H1C 113.5 . . ?
C11B C10B H1D 113.5 . . ?
C9B C10B H1D 113.5 . . ?
H1C C10B H1D 110.8 . . ?
C10B C11B C12B 98(2) . . ?
C10B C11B H11C 112.1 . . ?
C12B C11B H11C 112.1 . . ?
C10B C11B H11D 112.1 . . ?
C12B C11B H11D 112.1 . . ?
H11C C11B H11D 109.7 . . ?
C13B C12B C11B 113(3) . . ?
C13B C12B H12C 109.1 . . ?
C11B C12B H12C 109.1 . . ?
C13B C12B H12D 109.1 . . ?
C11B C12B H12D 109.1 . . ?
H12C C12B H12D 107.8 . . ?
C14B C13B C12B 117(3) . . ?
C14B C13B H13C 108.1 . . ?
C12B C13B H13C 108.1 . . ?
C14B C13B H13D 108.1 . . ?
C12B C13B H13D 108.1 . . ?
H13C C13B H13D 107.3 . . ?
C13B C14B H14D 109.5 . . ?
C13B C14B H14E 109.5 . . ?
H14D C14B H14E 109.5 . . ?
C13B C14B H14F 109.5 . . ?
H14D C14B H14F 109.5 . . ?
H14E C14B H14F 109.5 . . ?
C9B C10D C11D 111(3) . . ?
C9B C10D H10U 109.5 . . ?
C11D C10D H10U 109.5 . . ?
C9B C10D H10V 109.5 . . ?
C11D C10D H10V 109.5 . . ?
H10U C10D H10V 108.1 . . ?
C12D C11D C10D 126(3) . . ?
C12D C11D H11U 105.9 . . ?
C10D C11D H11U 105.9 . . ?
C12D C11D H11V 105.9 . . ?
C10D C11D H11V 105.9 . . ?
H11U C11D H11V 106.2 . . ?
C11D C12D C13D 106(3) . . ?
C11D C12D H12U 110.5 . . ?
C13D C12D H12U 110.5 . . ?
C11D C12D H12V 110.5 . . ?
C13D C12D H12V 110.5 . . ?
H12U C12D H12V 108.7 . . ?
C14D C13D C12D 109(3) . . ?
C14D C13D H13U 109.8 . . ?
C12D C13D H13U 109.8 . . ?
C14D C13D H13V 109.8 . . ?
C12D C13D H13V 109.8 . . ?
H13U C13D H13V 108.3 . . ?
C13D C14D H14U 109.5 . . ?
C13D C14D H14V 109.5 . . ?
H14U C14D H14V 109.5 . . ?
C13D C14D H14W 109.5 . . ?
H14U C14D H14W 109.5 . . ?
H14V C14D H14W 109.5 . . ?
O1C C1C O2C 123.1(7) . . ?
O1C C1C C2C 125.1(7) . . ?
O2C C1C C2C 111.8(6) . . ?
C1C C2C C3C 109.0(6) . . ?
C1C C2C C15C 111.5(6) . . ?
C3C C2C C15C 111.2(7) . . ?
C1C C2C H2C 108.3 . . ?
C3C C2C H2C 108.3 . . ?
C15C C2C H2C 108.3 . . ?
O3C C3C C4C 111.9(6) . . ?
O3C C3C C2C 108.3(6) . . ?
C4C C3C C2C 113.0(6) . . ?
O3C C3C H3C 107.8 . . ?
C4C C3C H3C 107.8 . . ?
C2C C3C H3C 107.8 . . ?
C3C C4C C5C 113.6(7) . . ?
C3C C4C H4E 108.8 . . ?
C5C C4C H4E 108.8 . . ?
C3C C4C H4F 108.8 . . ?
C5C C4C H4F 108.8 . . ?
H4E C4C H4F 107.7 . . ?
C6C C5C C4C 111.0(8) . . ?
C6C C5C H5E 109.4 . . ?
C4C C5C H5E 109.4 . . ?
C6C C5C H5F 109.4 . . ?
C4C C5C H5F 109.4 . . ?
H5E C5C H5F 108.0 . . ?
C5C C6C C7C 115.1(7) . . ?
C5C C6C H6E 108.5 . . ?
C7C C6C H6E 108.5 . . ?
C5C C6C H6F 108.5 . . ?
C7C C6C H6F 108.5 . . ?
H6E C6C H6F 107.5 . . ?
C8C C7C C6C 117.0(9) . . ?
C8C C7C H7E 108.0 . . ?
C6C C7C H7E 108.0 . . ?
C8C C7C H7F 108.0 . . ?
C6C C7C H7F 108.0 . . ?
H7E C7C H7F 107.3 . . ?
O5C C8C C9C 111.8(14) . . ?
O5C C8C C7C 108.4(6) . . ?
C9C C8C C7C 118.3(14) . . ?
O5C C8C C9F 102(2) . . ?
C7C C8C C9F 111(2) . . ?
O5C C8C H8C 105.8 . . ?
C9C C8C H8C 105.8 . . ?
C7C C8C H8C 105.8 . . ?
C2C C15C H15G 109.5 . . ?
C2C C15C H15H 109.5 . . ?
H15G C15C H15H 109.5 . . ?
C2C C15C H15I 109.5 . . ?
H15G C15C H15I 109.5 . . ?
H15H C15C H15I 109.5 . . ?
O2C C16C C17C 107.7(5) . . ?
O2C C16C C20C 109.5(5) . . ?
C17C C16C C20C 112.7(6) . . ?
O2C C16C H16C 109.0 . . ?
C17C C16C H16C 109.0 . . ?
C20C C16C H16C 109.0 . . ?
C16C C17C C18C 112.4(6) . . ?
C16C C17C C19C 111.3(8) . . ?
C18C C17C C19C 110.8(7) . . ?
C16C C17C H17C 107.3 . . ?
C18C C17C H17C 107.3 . . ?
C19C C17C H17C 107.3 . . ?
C17C C18C H18G 109.5 . . ?
C17C C18C H18H 109.5 . . ?
H18G C18C H18H 109.5 . . ?
C17C C18C H18I 109.5 . . ?
H18G C18C H18I 109.5 . . ?
H18H C18C H18I 109.5 . . ?
C17C C19C H19G 109.5 . . ?
C17C C19C H19H 109.5 . . ?
H19G C19C H19H 109.5 . . ?
C17C C19C H19I 109.5 . . ?
H19G C19C H19I 109.5 . . ?
H19H C19C H19I 109.5 . . ?
O6C C20C N1C 123.5(6) . . ?
O6C C20C C16C 119.8(6) . . ?
N1C C20C C16C 116.7(6) . . ?
N1C C21C C29C 113.8(6) . . ?
N1C C21C C22C 110.8(5) . . ?
C29C C21C C22C 109.3(6) . . ?
N1C C21C H21C 107.6 . . ?
C29C C21C H21C 107.6 . . ?
C22C C21C H21C 107.6 . . ?
C23C C22C C21C 115.6(6) . . ?
C23C C22C H22E 108.4 . . ?
C21C C22C H22E 108.4 . . ?
C23C C22C H22F 108.4 . . ?
C21C C22C H22F 108.4 . . ?
H22E C22C H22F 107.4 . . ?
C24C C23C C28C 116.8(7) . . ?
C24C C23C C22C 121.5(8) . . ?
C28C C23C C22C 121.8(7) . . ?
C25C C24C C23C 121.7(10) . . ?
C25C C24C H24C 119.1 . . ?
C23C C24C H24C 119.1 . . ?
C24C C25C C26C 120.8(9) . . ?
C24C C25C H25C 119.6 . . ?
C26C C25C H25C 119.6 . . ?
C25C C26C C27C 118.8(8) . . ?
C25C C26C H26C 120.6 . . ?
C27C C26C H26C 120.6 . . ?
C28C C27C C26C 120.3(10) . . ?
C28C C27C H27C 119.8 . . ?
C26C C27C H27C 119.8 . . ?
C27C C28C C23C 121.5(8) . . ?
C27C C28C H28C 119.3 . . ?
C23C C28C H28C 119.3 . . ?
O4C C29C O5C 124.0(6) . . ?
O4C C29C C21C 122.1(7) . . ?
O5C C29C C21C 113.9(6) . . ?
C20C N1C C21C 122.4(5) . . ?
C20C N1C H1NC 118.8 . . ?
C21C N1C H1NC 118.8 . . ?
C1C O2C C16C 119.3(5) . . ?
C3C O3C H3CO 109.3 . . ?
C29C O5C C8C 118.2(6) . . ?
C8C C9C C10C 108.3(15) . . ?
C8C C9C H9E 110.0 . . ?
C10C C9C H9E 110.0 . . ?
C8C C9C H9F 110.0 . . ?
C10C C9C H9F 110.0 . . ?
H9E C9C H9F 108.4 . . ?
C11C C10C C9C 116(2) . . ?
C11C C10C H10E 108.3 . . ?
C9C C10C H10E 108.3 . . ?
C11C C10C H10F 108.3 . . ?
C9C C10C H10F 108.3 . . ?
H10E C10C H10F 107.4 . . ?
C12C C11C C10C 120(2) . . ?
C12C C11C H11E 107.2 . . ?
C10C C11C H11E 107.2 . . ?
C12C C11C H11F 107.2 . . ?
C10C C11C H11F 107.2 . . ?
H11E C11C H11F 106.9 . . ?
C11C C12C C13C 110(2) . . ?
C11C C12C H12E 109.8 . . ?
C13C C12C H12E 109.8 . . ?
C11C C12C H12F 109.8 . . ?
C13C C12C H12F 109.8 . . ?
H12E C12C H12F 108.2 . . ?
C12C C13C C14C 106(3) . . ?
C12C C13C H13E 110.5 . . ?
C14C C13C H13E 110.5 . . ?
C12C C13C H13F 110.5 . . ?
C14C C13C H13F 110.5 . . ?
H13E C13C H13F 108.7 . . ?
C13C C14C H14G 109.5 . . ?
C13C C14C H14H 109.5 . . ?
H14G C14C H14H 109.5 . . ?
C13C C14C H14I 109.5 . . ?
H14G C14C H14I 109.5 . . ?
H14H C14C H14I 109.5 . . ?
C10F C9F C8C 124(3) . . ?
C10F C9F H9R 106.4 . . ?
C8C C9F H9R 106.4 . . ?
C10F C9F H9S 106.4 . . ?
C8C C9F H9S 106.4 . . ?
H9R C9F H9S 106.5 . . ?
C11F C10F C9F 120(4) . . ?
C11F C10F H10R 107.2 . . ?
C9F C10F H10R 107.2 . . ?
C11F C10F H10S 107.2 . . ?
C9F C10F H10S 107.2 . . ?
H10R C10F H10S 106.9 . . ?
C12F C11F C10F 101(3) . . ?
C12F C11F C13F 53.2(18) . . ?
C10F C11F C13F 154(3) . . ?
C12F C11F H11R 111.6 . . ?
C10F C11F H11R 111.6 . . ?
C13F C11F H11R 78.9 . . ?
C12F C11F H11S 111.6 . . ?
C10F C11F H11S 111.6 . . ?
C13F C11F H11S 85.6 . . ?
H11R C11F H11S 109.4 . . ?
C11F C12F C13F 77(3) . . ?
C11F C12F H12R 115.7 . . ?
C13F C12F H12R 115.7 . . ?
C11F C12F H12S 115.7 . . ?
C13F C12F H12S 115.7 . . ?
H12R C12F H12S 112.7 . . ?
C14F C13F C12F 105(5) . . ?
C14F C13F C11F 120(5) . . ?
C12F C13F C11F 50.2(17) . . ?
C14F C13F H13R 110.8 . . ?
C12F C13F H13R 110.8 . . ?
C11F C13F H13R 128.8 . . ?
C14F C13F H13S 110.8 . . ?
C12F C13F H13S 110.8 . . ?
C11F C13F H13S 60.7 . . ?
H13R C13F H13S 108.8 . . ?
C13F C14F H14R 109.5 . . ?
C13F C14F H14S 109.5 . . ?
H14R C14F H14S 109.5 . . ?
C13F C14F H14T 109.5 . . ?
H14R C14F H14T 109.5 . . ?
H14S C14F H14T 109.5 . . ?

loop_
_geom_bond_atom_site_label_1
_geom_bond_atom_site_label_2
_geom_bond_distance
_geom_bond_site_symmetry_2
_geom_bond_publ_flag
C1A O1A 1.191(9) . ?
C1A O2A 1.357(8) . ?
C1A C2A 1.508(11) . ?
C2A C15A 1.523(12) . ?
C2A C3A 1.547(12) . ?
C2A H2A 1.0000 . ?
C3A O3A 1.435(10) . ?
C3A C4A 1.513(13) . ?
C3A H3A 1.0000 . ?
C4A C5A 1.550(13) . ?
C4A H4A 0.9900 . ?
C4A H4B 0.9900 . ?
C5A C6A 1.517(18) . ?
C5A H5A 0.9900 . ?
C5A H5B 0.9900 . ?
C6A C7A 1.45(2) . ?
C6A H6A 0.9900 . ?
C6A H6B 0.9900 . ?
C7A C8A 1.484(16) . ?
C7A H7A 0.9900 . ?
C7A H7B 0.9900 . ?
C8A C9A 1.473(18) . ?
C8A O5A 1.487(9) . ?
C8A H8A 1.0000 . ?
C9A C10A 1.492(19) . ?
C9A H9A 0.9900 . ?
C9A H9B 0.9900 . ?
C10A C11A 1.556(19) . ?
C10A H10A 0.9900 . ?
C10A H10B 0.9900 . ?
C11A C12A 1.54(2) . ?
C11A H11A 0.9900 . ?
C11A H11B 0.9900 . ?
C12A C13A 1.449(18) . ?
C12A H12A 0.9900 . ?
C12A H12B 0.9900 . ?
C13A C14A 1.46(2) . ?
C13A H13A 0.9900 . ?
C13A H13B 0.9900 . ?
C14A H14A 0.9800 . ?
C14A H14B 0.9800 . ?
C14A H14C 0.9800 . ?
C15A H15A 0.9800 . ?
C15A H15B 0.9800 . ?
C15A H15C 0.9800 . ?
C16A O2A 1.451(7) . ?
C16A C20A 1.514(9) . ?
C16A C17A 1.538(10) . ?
C16A H16A 1.0000 . ?
C17A C18A 1.485(14) . ?
C17A C19A 1.518(13) . ?
C17A H17A 1.0000 . ?
C18A H18A 0.9800 . ?
C18A H18B 0.9800 . ?
C18A H18C 0.9800 . ?
C19A H19A 0.9800 . ?
C19A H19B 0.9800 . ?
C19A H19C 0.9800 . ?
C20A O6A 1.244(8) . ?
C20A N1A 1.333(9) . ?
C21A N1A 1.461(10) . ?
C21A C22D 1.47(4) . ?
C21A C29A 1.484(12) . ?
C21A C22A 1.61(4) . ?
C21A H21A 1.0000 . ?
C29A O4A 1.232(11) . ?
C29A O5A 1.307(11) . ?
N1A H1AN 0.8800 . ?
O3A H3AO 0.9800 . ?
C22A C23A 1.43(4) . ?
C22A H22A 0.9900 . ?
C22A H22B 0.9900 . ?
C23A C24A 1.3900 . ?
C23A C28A 1.3900 . ?
C24A C25A 1.3900 . ?
C24A H24A 0.9500 . ?
C25A C26A 1.3900 . ?
C25A H25A 0.9500 . ?
C26A C27A 1.3900 . ?
C26A H26A 0.9500 . ?
C27A C28A 1.3900 . ?
C27A H27A 0.9500 . ?
C28A H28A 0.9500 . ?
C22D C23D 1.61(4) . ?
C22D H22X 0.9900 . ?
C22D H22Y 0.9900 . ?
C23D C24D 1.3900 . ?
C23D C28D 1.3900 . ?
C24D C25D 1.3900 . ?
C24D H24X 0.9500 . ?
C25D C26D 1.3900 . ?
C25D H25X 0.9500 . ?
C26D C27D 1.3900 . ?
C26D H26X 0.9500 . ?
C27D C28D 1.3900 . ?
C27D H27X 0.9500 . ?
C28D H28X 0.9500 . ?
C1B O1B 1.198(8) . ?
C1B O2B 1.359(9) . ?
C1B C2B 1.511(11) . ?
C2B C3B 1.518(16) . ?
C2B C15B 1.566(14) . ?
C2B H2B 1.0000 . ?
C3B O3B 1.436(10) . ?
C3B C4B 1.522(16) . ?
C3B H3B 1.0000 . ?
C4B C5B 1.562(16) . ?
C4B H4C 0.9900 . ?
C4B H4D 0.9900 . ?
C5B C6B 1.50(2) . ?
C5B H5C 0.9900 . ?
C5B H5D 0.9900 . ?
C6B C7B 1.48(2) . ?
C6B H6C 0.9900 . ?
C6B H6D 0.9900 . ?
C7B C8B 1.445(19) . ?
C7B H7C 0.9900 . ?
C7B H7D 0.9900 . ?
C8B C9B 1.482(19) . ?
C8B O5B 1.521(12) . ?
C8B H8B 1.0000 . ?
C9B C10B 1.50(2) . ?
C9B C10D 1.53(3) . ?
C9B H9C 0.9900 . ?
C9B H9D 0.9900 . ?
C15B H15D 0.9800 . ?
C15B H15E 0.9800 . ?
C15B H15F 0.9800 . ?
C16B O2B 1.444(9) . ?
C16B C20B 1.503(11) . ?
C16B C17B 1.531(11) . ?
C16B H16B 1.0000 . ?
C17B C19B 1.501(16) . ?
C17B C18B 1.532(12) . ?
C17B H17B 1.0000 . ?
C18B H18D 0.9800 . ?
C18B H18E 0.9800 . ?
C18B H18F 0.9800 . ?
C19B H19D 0.9800 . ?
C19B H19E 0.9800 . ?
C19B H19F 0.9800 . ?
C20B O6B 1.246(9) . ?
C20B N1B 1.323(9) . ?
C21B N1B 1.460(9) . ?
C21B C29B 1.532(14) . ?
C21B C22B 1.557(13) . ?
C21B H21B 1.0000 . ?
C22B C23B 1.498(15) . ?
C22B H22C 0.9900 . ?
C22B H22D 0.9900 . ?
C23B C24B 1.327(16) . ?
C23B C28B 1.368(15) . ?
C24B C25B 1.40(2) . ?
C24B H24B 0.9500 . ?
C25B C26B 1.33(2) . ?
C25B H25B 0.9500 . ?
C26B C27B 1.378(18) . ?
C26B H26B 0.9500 . ?
C27B C28B 1.395(17) . ?
C27B H27B 0.9500 . ?
C28B H28B 0.9500 . ?
C29B O4B 1.213(11) . ?
C29B O5B 1.322(12) . ?
N1B H1NB 0.8800 . ?
O3B H3BO 0.9800 . ?
C10B C11B 1.50(2) . ?
C10B H1C 0.9900 . ?
C10B H1D 0.9900 . ?
C11B C12B 1.55(3) . ?
C11B H11C 0.9900 . ?
C11B H11D 0.9900 . ?
C12B C13B 1.50(3) . ?
C12B H12C 0.9900 . ?
C12B H12D 0.9900 . ?
C13B C14B 1.48(2) . ?
C13B H13C 0.9900 . ?
C13B H13D 0.9900 . ?
C14B H14D 0.9800 . ?
C14B H14E 0.9800 . ?
C14B H14F 0.9800 . ?
C10D C11D 1.55(3) . ?
C10D H10U 0.9900 . ?
C10D H10V 0.9900 . ?
C11D C12D 1.49(3) . ?
C11D H11U 0.9900 . ?
C11D H11V 0.9900 . ?
C12D C13D 1.51(3) . ?
C12D H12U 0.9900 . ?
C12D H12V 0.9900 . ?
C13D C14D 1.50(3) . ?
C13D H13U 0.9900 . ?
C13D H13V 0.9900 . ?
C14D H14U 0.9800 . ?
C14D H14V 0.9800 . ?
C14D H14W 0.9800 . ?
C1C O1C 1.203(8) . ?
C1C O2C 1.357(9) . ?
C1C C2C 1.501(10) . ?
C2C C3C 1.520(10) . ?
C2C C15C 1.540(12) . ?
C2C H2C 1.0000 . ?
C3C O3C 1.439(9) . ?
C3C C4C 1.509(10) . ?
C3C H3C 1.0000 . ?
C4C C5C 1.542(11) . ?
C4C H4E 0.9900 . ?
C4C H4F 0.9900 . ?
C5C C6C 1.525(13) . ?
C5C H5E 0.9900 . ?
C5C H5F 0.9900 . ?
C6C C7C 1.531(15) . ?
C6C H6E 0.9900 . ?
C6C H6F 0.9900 . ?
C7C C8C 1.490(13) . ?
C7C H7E 0.9900 . ?
C7C H7F 0.9900 . ?
C8C O5C 1.469(9) . ?
C8C C9C 1.472(19) . ?
C8C C9F 1.54(2) . ?
C8C H8C 1.0000 . ?
C15C H15G 0.9800 . ?
C15C H15H 0.9800 . ?
C15C H15I 0.9800 . ?
C16C O2C 1.444(8) . ?
C16C C17C 1.515(10) . ?
C16C C20C 1.516(10) . ?
C16C H16C 1.0000 . ?
C17C C18C 1.528(12) . ?
C17C C19C 1.535(14) . ?
C17C H17C 1.0000 . ?
C18C H18G 0.9800 . ?
C18C H18H 0.9800 . ?
C18C H18I 0.9800 . ?
C19C H19G 0.9800 . ?
C19C H19H 0.9800 . ?
C19C H19I 0.9800 . ?
C20C O6C 1.241(8) . ?
C20C N1C 1.333(8) . ?
C21C N1C 1.457(8) . ?
C21C C29C 1.504(9) . ?
C21C C22C 1.513(10) . ?
C21C H21C 1.0000 . ?
C22C C23C 1.497(10) . ?
C22C H22E 0.9900 . ?
C22C H22F 0.9900 . ?
C23C C24C 1.379(12) . ?
C23C C28C 1.410(12) . ?
C24C C25C 1.369(15) . ?
C24C H24C 0.9500 . ?
C25C C26C 1.373(18) . ?
C25C H25C 0.9500 . ?
C26C C27C 1.385(15) . ?
C26C H26C 0.9500 . ?
C27C C28C 1.360(12) . ?
C27C H27C 0.9500 . ?
C28C H28C 0.9500 . ?
C29C O4C 1.215(9) . ?
C29C O5C 1.333(9) . ?
N1C H1NC 0.8800 . ?
O3C H3CO 0.9800 . ?
C9C C10C 1.49(2) . ?
C9C H9E 0.9900 . ?
C9C H9F 0.9900 . ?
C10C C11C 1.47(2) . ?
C10C H10E 0.9900 . ?
C10C H10F 0.9900 . ?
C11C C12C 1.47(2) . ?
C11C H11E 0.9900 . ?
C11C H11F 0.9900 . ?
C12C C13C 1.50(2) . ?
C12C H12E 0.9900 . ?
C12C H12F 0.9900 . ?
C13C C14C 1.53(2) . ?
C13C H13E 0.9900 . ?
C13C H13F 0.9900 . ?
C14C H14G 0.9800 . ?
C14C H14H 0.9800 . ?
C14C H14I 0.9800 . ?
C9F C10F 1.53(3) . ?
C9F H9R 0.9900 . ?
C9F H9S 0.9900 . ?
C10F C11F 1.51(3) . ?
C10F H10R 0.9900 . ?
C10F H10S 0.9900 . ?
C11F C12F 1.48(3) . ?
C11F C13F 1.87(6) . ?
C11F H11R 0.9900 . ?
C11F H11S 0.9900 . ?
C12F C13F 1.54(3) . ?
C12F H12R 0.9900 . ?
C12F H12S 0.9900 . ?
C13F C14F 1.51(3) . ?
C13F H13R 0.9900 . ?
C13F H13S 0.9900 . ?
C14F H14R 0.9800 . ?
C14F H14S 0.9800 . ?
C14F H14T 0.9800 . ?

loop_
_geom_torsion_atom_site_label_1
_geom_torsion_atom_site_label_2
_geom_torsion_atom_site_label_3
_geom_torsion_atom_site_label_4
_geom_torsion
_geom_torsion_site_symmetry_1
_geom_torsion_site_symmetry_2
_geom_torsion_site_symmetry_3
_geom_torsion_site_symmetry_4
_geom_torsion_publ_flag
O1A C1A C2A C15A -19.5(10) . . . . ?
O2A C1A C2A C15A 164.0(6) . . . . ?
O1A C1A C2A C3A 103.8(8) . . . . ?
O2A C1A C2A C3A -72.7(7) . . . . ?
C1A C2A C3A O3A 75.1(8) . . . . ?
C15A C2A C3A O3A -162.0(7) . . . . ?
C1A C2A C3A C4A -46.9(8) . . . . ?
C15A C2A C3A C4A 76.0(9) . . . . ?
O3A C3A C4A C5A 57.9(9) . . . . ?
C2A C3A C4A C5A -177.7(8) . . . . ?
C3A C4A C5A C6A 171.3(9) . . . . ?
C4A C5A C6A C7A 57.4(16) . . . . ?
C5A C6A C7A C8A 64.4(15) . . . . ?
C6A C7A C8A C9A 166.9(8) . . . . ?
C6A C7A C8A O5A -69.6(11) . . . . ?
C7A C8A C9A C10A -165.5(9) . . . . ?
O5A C8A C9A C10A 71.3(11) . . . . ?
C8A C9A C10A C11A 178.0(9) . . . . ?
C9A C10A C11A C12A -164.7(10) . . . . ?
C10A C11A C12A C13A 71.5(16) . . . . ?
C11A C12A C13A C14A 177.4(14) . . . . ?
O2A C16A C17A C18A 64.0(8) . . . . ?
C20A C16A C17A C18A -56.5(8) . . . . ?
O2A C16A C17A C19A -60.7(8) . . . . ?
C20A C16A C17A C19A 178.8(7) . . . . ?
O2A C16A C20A O6A 177.0(6) . . . . ?
C17A C16A C20A O6A -61.6(8) . . . . ?
O2A C16A C20A N1A -2.4(8) . . . . ?
C17A C16A C20A N1A 119.0(6) . . . . ?
N1A C21A C29A O4A -155.1(12) . . . . ?
C22D C21A C29A O4A -32(2) . . . . ?
C22A C21A C29A O4A -31(2) . . . . ?
N1A C21A C29A O5A 27.6(12) . . . . ?
C22D C21A C29A O5A 150.9(18) . . . . ?
C22A C21A C29A O5A 151.8(18) . . . . ?
O6A C20A N1A C21A -2.0(10) . . . . ?
C16A C20A N1A C21A 177.3(6) . . . . ?
C22D C21A N1A C20A 140.8(19) . . . . ?
C29A C21A N1A C20A -95.4(9) . . . . ?
C22A C21A N1A C20A 139.5(17) . . . . ?
O1A C1A O2A C16A -11.6(9) . . . . ?
C2A C1A O2A C16A 165.0(5) . . . . ?
C20A C16A O2A C1A -115.7(6) . . . . ?
C17A C16A O2A C1A 121.8(6) . . . . ?
O4A C29A O5A C8A -6.4(18) . . . . ?
C21A C29A O5A C8A 170.8(9) . . . . ?
C9A C8A O5A C29A -106.8(11) . . . . ?
C7A C8A O5A C29A 124.5(11) . . . . ?
N1A C21A C22A C23A -64(3) . . . . ?
C29A C21A C22A C23A 170(2) . . . . ?
C21A C22A C23A C24A 94(3) . . . . ?
C21A C22A C23A C28A -91(3) . . . . ?
C28A C23A C24A C25A 0.0 . . . . ?
C22A C23A C24A C25A 176(3) . . . . ?
C23A C24A C25A C26A 0.0 . . . . ?
C24A C25A C26A C27A 0.0 . . . . ?
C25A C26A C27A C28A 0.0 . . . . ?
C26A C27A C28A C23A 0.0 . . . . ?
C24A C23A C28A C27A 0.0 . . . . ?
C22A C23A C28A C27A -176(3) . . . . ?
N1A C21A C22D C23D -81(2) . . . . ?
C29A C21A C22D C23D 153.5(16) . . . . ?
C21A C22D C23D C24D 96(2) . . . . ?
C21A C22D C23D C28D -80(2) . . . . ?
C28D C23D C24D C25D 0.0 . . . . ?
C22D C23D C24D C25D -176(2) . . . . ?
C23D C24D C25D C26D 0.0 . . . . ?
C24D C25D C26D C27D 0.0 . . . . ?
C25D C26D C27D C28D 0.0 . . . . ?
C26D C27D C28D C23D 0.0 . . . . ?
C24D C23D C28D C27D 0.0 . . . . ?
C22D C23D C28D C27D 176(2) . . . . ?
O1B C1B C2B C3B 104.7(9) . . . . ?
O2B C1B C2B C3B -73.4(9) . . . . ?
O1B C1B C2B C15B -18.6(15) . . . . ?
O2B C1B C2B C15B 163.3(9) . . . . ?
C1B C2B C3B O3B 75.2(9) . . . . ?
C15B C2B C3B O3B -163.8(7) . . . . ?
C1B C2B C3B C4B -46.3(10) . . . . ?
C15B C2B C3B C4B 74.7(9) . . . . ?
O3B C3B C4B C5B 58.5(11) . . . . ?
C2B C3B C4B C5B -176.8(9) . . . . ?
C3B C4B C5B C6B 175.0(11) . . . . ?
C4B C5B C6B C7B 58.6(17) . . . . ?
C5B C6B C7B C8B 67.2(16) . . . . ?
C6B C7B C8B C9B 162.2(13) . . . . ?
C6B C7B C8B O5B -77.9(13) . . . . ?
C7B C8B C9B C10B -169.8(18) . . . . ?
O5B C8B C9B C10B 70(2) . . . . ?
C7B C8B C9B C10D 161(2) . . . . ?
O5B C8B C9B C10D 41(3) . . . . ?
O2B C16B C17B C19B -61.0(9) . . . . ?
C20B C16B C17B C19B 179.0(8) . . . . ?
O2B C16B C17B C18B 62.9(10) . . . . ?
C20B C16B C17B C18B -57.0(11) . . . . ?
O2B C16B C20B O6B 177.7(7) . . . . ?
C17B C16B C20B O6B -60.0(10) . . . . ?
O2B C16B C20B N1B -2.7(8) . . . . ?
C17B C16B C20B N1B 119.6(7) . . . . ?
N1B C21B C22B C23B -60.0(10) . . . . ?
C29B C21B C22B C23B 174.0(8) . . . . ?
C21B C22B C23B C24B 103.9(11) . . . . ?
C21B C22B C23B C28B -74.6(10) . . . . ?
C28B C23B C24B C25B -1.3(14) . . . . ?
C22B C23B C24B C25B -179.7(9) . . . . ?
C23B C24B C25B C26B 3.4(17) . . . . ?
C24B C25B C26B C27B -2.6(17) . . . . ?
C25B C26B C27B C28B -0.1(16) . . . . ?
C24B C23B C28B C27B -1.3(14) . . . . ?
C22B C23B C28B C27B 177.2(9) . . . . ?
C26B C27B C28B C23B 2.1(15) . . . . ?
N1B C21B C29B O4B -153.5(12) . . . . ?
C22B C21B C29B O4B -31.0(16) . . . . ?
N1B C21B C29B O5B 29.3(13) . . . . ?
C22B C21B C29B O5B 151.8(10) . . . . ?
O6B C20B N1B C21B -1.6(11) . . . . ?
C16B C20B N1B C21B 178.8(7) . . . . ?
C29B C21B N1B C20B -97.9(10) . . . . ?
C22B C21B N1B C20B 137.4(8) . . . . ?
O1B C1B O2B C16B -13.2(11) . . . . ?
C2B C1B O2B C16B 165.0(7) . . . . ?
C20B C16B O2B C1B -118.5(6) . . . . ?
C17B C16B O2B C1B 119.3(7) . . . . ?
O4B C29B O5B C8B -7(2) . . . . ?
C21B C29B O5B C8B 170.3(10) . . . . ?
C7B C8B O5B C29B 132.0(12) . . . . ?
C9B C8B O5B C29B -103.6(14) . . . . ?
C8B C9B C10B C11B 172(2) . . . . ?
C9B C10B C11B C12B -175(3) . . . . ?
C10B C11B C12B C13B 96(4) . . . . ?
C11B C12B C13B C14B 162(3) . . . . ?
C8B C9B C10D C11D 85(4) . . . . ?
C9B C10D C11D C12D 124(5) . . . . ?
C10D C11D C12D C13D 170(4) . . . . ?
C11D C12D C13D C14D 145(5) . . . . ?
O1C C1C C2C C3C 105.0(8) . . . . ?
O2C C1C C2C C3C -73.2(7) . . . . ?
O1C C1C C2C C15C -18.2(10) . . . . ?
O2C C1C C2C C15C 163.6(7) . . . . ?
C1C C2C C3C O3C 70.8(7) . . . . ?
C15C C2C C3C O3C -165.8(6) . . . . ?
C1C C2C C3C C4C -53.8(8) . . . . ?
C15C C2C C3C C4C 69.6(8) . . . . ?
O3C C3C C4C C5C 58.1(9) . . . . ?
C2C C3C C4C C5C -179.2(7) . . . . ?
C3C C4C C5C C6C 171.7(7) . . . . ?
C4C C5C C6C C7C 61.3(12) . . . . ?
C5C C6C C7C C8C 64.1(11) . . . . ?
C6C C7C C8C O5C -78.2(10) . . . . ?
C6C C7C C8C C9C 153.3(13) . . . . ?
C6C C7C C8C C9F 170.0(19) . . . . ?
O2C C16C C17C C18C 64.9(9) . . . . ?
C20C C16C C17C C18C -56.0(9) . . . . ?
O2C C16C C17C C19C -60.1(9) . . . . ?
C20C C16C C17C C19C 179.0(7) . . . . ?
O2C C16C C20C O6C 179.5(5) . . . . ?
C17C C16C C20C O6C -60.7(8) . . . . ?
O2C C16C C20C N1C 0.0(7) . . . . ?
C17C C16C C20C N1C 119.8(6) . . . . ?
N1C C21C C22C C23C -60.1(8) . . . . ?
C29C C21C C22C C23C 173.8(6) . . . . ?
C21C C22C C23C C24C 120.7(9) . . . . ?
C21C C22C C23C C28C -59.7(10) . . . . ?
C28C C23C C24C C25C 0.1(15) . . . . ?
C22C C23C C24C C25C 179.7(10) . . . . ?
C23C C24C C25C C26C -1.1(19) . . . . ?
C24C C25C C26C C27C 3.0(18) . . . . ?
C25C C26C C27C C28C -4.1(17) . . . . ?
C26C C27C C28C C23C 3.2(16) . . . . ?
C24C C23C C28C C27C -1.2(14) . . . . ?
C22C C23C C28C C27C 179.2(9) . . . . ?
N1C C21C C29C O4C -164.1(7) . . . . ?
C22C C21C C29C O4C -39.7(10) . . . . ?
N1C C21C C29C O5C 17.5(9) . . . . ?
C22C C21C C29C O5C 142.0(6) . . . . ?
O6C C20C N1C C21C 2.2(9) . . . . ?
C16C C20C N1C C21C -178.3(5) . . . . ?
C29C C21C N1C C20C -107.9(7) . . . . ?
C22C C21C N1C C20C 128.5(6) . . . . ?
O1C C1C O2C C16C -7.4(9) . . . . ?
C2C C1C O2C C16C 170.8(5) . . . . ?
C17C C16C O2C C1C 124.1(6) . . . . ?
C20C C16C O2C C1C -113.1(6) . . . . ?
O4C C29C O5C C8C -3.8(11) . . . . ?
C21C C29C O5C C8C 174.6(7) . . . . ?
C9C C8C O5C C29C -84.2(14) . . . . ?
C7C C8C O5C C29C 143.7(8) . . . . ?
C9F C8C O5C C29C -99(2) . . . . ?
O5C C8C C9C C10C -69(2) . . . . ?
C7C C8C C9C C10C 58(3) . . . . ?
C8C C9C C10C C11C 168(2) . . . . ?
C9C C10C C11C C12C -49(4) . . . . ?
C10C C11C C12C C13C -78(4) . . . . ?
C11C C12C C13C C14C -164(3) . . . . ?
O5C C8C C9F C10F -42(5) . . . . ?
C7C C8C C9F C10F 73(5) . . . . ?
C8C C9F C10F C11F 108(5) . . . . ?
C9F C10F C11F C12F 107(4) . . . . ?
C9F C10F C11F C13F 116(10) . . . . ?
C10F C11F C12F C13F 175(4) . . . . ?
C11F C12F C13F C14F 117(5) . . . . ?
C12F C11F C13F C14F -85(5) . . . . ?
C10F C11F C13F C14F -96(10) . . . . ?
C10F C11F C13F C12F -11(10) . . . . ?
